data_4077622
loop_
_publ_author_name
'Aspinall, Helen C.'
'Bickley, Jamie F.'
'Dwyer, Jennifer L. M.'
'Greeves, Nicholas'
'Kelly, Richard V.'
'Steiner, Alexander'

_publ_section_title
;
 Pinwheel-Shaped Heterobimetallic Lanthanide Alkali Metal
 Binaphtholates:&#x00A0; Ionic Size Matters!
;
_journal_issue 25
_journal_name_full Organometallics
_journal_page_first 5416
_journal_paper_doi 10.1021/om0006256
_journal_volume 19
_journal_year 2000
_chemical_formula_sum 'C76 H75.5 Eu Li3 O10.5'
_chemical_formula_weight 1329.79
_chemical_name_systematic
;
 ?
;
_space_group_IT_number 4
_symmetry_cell_setting monoclinic
_symmetry_space_group_name_Hall 'P 2yb'
_symmetry_space_group_name_H-M 'P 1 21 1'
_atom_sites_solution_hydrogens geom
_atom_sites_solution_primary direct
_atom_sites_solution_secondary difmap
_audit_creation_method SHELXL-97
_cell_angle_alpha 90.00
_cell_angle_beta 118.496(12)
_cell_angle_gamma 90.00
_cell_formula_units_Z 4
_cell_length_a 14.9654(16)
_cell_length_b 37.174(3)
_cell_length_c 15.1520(15)
_cell_measurement_temperature 213(2)
_cell_volume 7408.2(15)
_computing_cell_refinement 'CELL (STOE, 1997b)'
_computing_data_collection 'EXPOSE (STOE, 1997a)'
_computing_data_reduction 'INTEGRATE (STOE, 1997c)'
_computing_molecular_graphics 'ORTEP 3 (Farrugia, 1997) '
_computing_publication_material 'SHELXL-97 (Sheldrick, 1997)'
_computing_structure_refinement 'SHELXL-97 (Sheldrick, 1997)'
_computing_structure_solution 'SHELXS-97 (Sheldrick, 1990)'
_diffrn_ambient_temperature 213(2)
_diffrn_detector_area_resol_mean 6.67
_diffrn_measured_fraction_theta_full 0.988
_diffrn_measured_fraction_theta_max 0.988
_diffrn_measurement_device_type 'Stoe IPDS'
_diffrn_measurement_method 'image plate'
_diffrn_radiation_monochromator graphite
_diffrn_radiation_source 'fine-focus sealed tube'
_diffrn_radiation_type MoK\a
_diffrn_radiation_wavelength 0.71073
_diffrn_reflns_av_R_equivalents 0.0698
_diffrn_reflns_av_sigmaI/netI 0.1408
_diffrn_reflns_limit_h_max 14
_diffrn_reflns_limit_h_min -16
_diffrn_reflns_limit_k_max 39
_diffrn_reflns_limit_k_min -37
_diffrn_reflns_limit_l_max 16
_diffrn_reflns_limit_l_min -16
_diffrn_reflns_number 31624
_diffrn_reflns_theta_full 22.45
_diffrn_reflns_theta_max 22.45
_diffrn_reflns_theta_min 1.53
_exptl_absorpt_coefficient_mu 0.830
_exptl_absorpt_correction_type none
_exptl_crystal_colour colourless
_exptl_crystal_density_diffrn 1.192
_exptl_crystal_density_method 'not measured'
_exptl_crystal_description block
_exptl_crystal_F_000 2750
_exptl_crystal_size_max 0.4
_exptl_crystal_size_mid 0.34
_exptl_crystal_size_min 0.3
_refine_diff_density_max 0.897
_refine_diff_density_min -0.591
_refine_diff_density_rms 0.113
_refine_ls_abs_structure_details 'Flack H D (1983), Acta Cryst. A39, 876-881'
_refine_ls_abs_structure_Flack 0.020(16)
_refine_ls_extinction_method none
_refine_ls_goodness_of_fit_ref 0.826
_refine_ls_hydrogen_treatment mixed
_refine_ls_matrix_type full
_refine_ls_number_parameters 1445
_refine_ls_number_reflns 17310
_refine_ls_number_restraints 501
_refine_ls_restrained_S_all 0.827
_refine_ls_R_factor_all 0.1008
_refine_ls_R_factor_gt 0.0648
_refine_ls_shift/su_max 0.008
_refine_ls_shift/su_mean 0.000
_refine_ls_structure_factor_coef Fsqd
_refine_ls_weighting_details 'w=1/[\s^2^(Fo^2^)+(0.1000P)^2^+0.0000P] where P=(Fo^2^+2Fc^2^)/3'
_refine_ls_weighting_scheme calc
_refine_ls_wR_factor_gt 0.1544
_refine_ls_wR_factor_ref 0.1685
_reflns_number_gt 10151
_reflns_number_total 17310
_reflns_threshold_expression >2sigma(I)
_cod_data_source_file om0006256.cif
_cod_data_source_block jlmd144
_cod_depositor_comments
;
The following automatic conversions were performed:

'_refine_ls_weighting_scheme' value 'calc
w=1/[\s^2^(Fo^2^)+(0.1000P)^2^+0.0000P] where P=(Fo^2^+2Fc^2^)/3' was
changed to 'calc'. New tag '_refine_ls_weighting_details' was
created. The value of the new tag was set to
'w=1/[\s^2^(Fo^2^)+(0.1000P)^2^+0.0000P] where P=(Fo^2^+2Fc^2^)/3'.

Automatic conversion script
Id: cif_fix_values 3143 2015-03-26 13:38:13Z robertas 
;
_cod_original_cell_volume 7408.3(12)
_cod_original_sg_symbol_H-M 'P 21'
_cod_original_formula_sum 'C76 H75.50 Eu Li3 O10.50'
_cod_database_code 4077622

loop_
_symmetry_equiv_pos_as_xyz
'x, y, z'
'-x, y+1/2, -z'

loop_
_atom_site_label
_atom_site_type_symbol
_atom_site_fract_x
_atom_site_fract_y
_atom_site_fract_z
_atom_site_U_iso_or_equiv
_atom_site_adp_type
_atom_site_occupancy
_atom_site_calc_flag
_atom_site_refinement_flags
Eu1 Eu 0.06167(6) 0.131320(19) 0.70735(6) 0.0566(3) Uani 1 d .
Eu2 Eu 0.05122(6) 0.368399(17) 0.70428(5) 0.0458(2) Uani 1 d .
O1 O 0.1465(8) 0.1055(3) 0.8619(8) 0.057(3) Uani 1 d .
O2 O 0.2079(8) 0.1641(3) 0.7940(7) 0.063(3) Uani 1 d .
O3 O -0.0249(8) 0.1600(3) 0.7787(7) 0.063(3) Uani 1 d .
O4 O 0.1466(8) 0.1086(3) 0.6281(8) 0.060(3) Uani 1 d .
O5 O 0.0027(7) 0.1610(3) 0.5582(7) 0.059(3) Uani 1 d .
O6 O -0.0988(9) 0.1087(3) 0.6333(7) 0.063(3) Uani 1 d .
O7 O 0.2231(8) 0.3551(2) 0.7752(6) 0.056(3) Uani 1 d .
O8 O 0.1256(7) 0.4032(3) 0.6292(6) 0.047(3) Uani 1 d .
O9 O -0.0464(7) 0.3528(2) 0.5406(7) 0.046(2) Uani 1 d .
O10 O -0.0846(7) 0.4089(3) 0.6338(7) 0.049(3) Uani 1 d .
O11 O -0.0476(8) 0.3510(3) 0.7815(7) 0.059(3) Uani 1 d .
O12 O 0.1103(7) 0.3993(3) 0.8538(8) 0.058(3) Uani 1 d .
O13 O 0.0590(9) 0.2998(3) 0.7456(10) 0.097(4) Uani 1 d .
Li1 Li 0.2592(17) 0.1364(7) 0.9104(16) 0.049(6) Uiso 1 d .
Li2 Li -0.1428(16) 0.1347(7) 0.7073(15) 0.049(5) Uiso 1 d .
Li3 Li 0.0874(14) 0.1354(6) 0.5205(14) 0.041(5) Uiso 1 d .
Li4 Li 0.2559(18) 0.3894(6) 0.7070(16) 0.040(6) Uiso 1 d .
Li5 Li -0.1343(16) 0.3903(7) 0.5038(14) 0.043(6) Uani 1 d .
Li6 Li 0.0063(17) 0.3865(6) 0.8799(16) 0.047(5) Uiso 1 d .
C1 C 0.0933(12) 0.0936(4) 0.9000(10) 0.057(4) Uani 1 d .
C2 C 0.0758(14) 0.0547(5) 0.9056(14) 0.081(5) Uani 1 d .
H2 H 0.1050 0.0391 0.8777 0.098 Uiso 1 calc R
C3 C 0.0247(15) 0.0399(6) 0.9445(15) 0.098(6) Uani 1 d .
H3 H 0.0143 0.0149 0.9399 0.118 Uiso 1 calc R
C4 C -0.0159(12) 0.0615(5) 0.9943(14) 0.076(5) Uani 1 d .
C5 C -0.0661(14) 0.0477(6) 1.0424(16) 0.099(7) Uani 1 d .
H5 H -0.0697 0.0227 1.0492 0.119 Uiso 1 calc R
C6 C -0.1099(15) 0.0701(8) 1.0795(13) 0.099(7) Uani 1 d .
H6 H -0.1484 0.0596 1.1067 0.119 Uiso 1 calc R
C7 C -0.1041(12) 0.1071(6) 1.0816(13) 0.086(5) Uani 1 d .
H7 H -0.1367 0.1214 1.1087 0.104 Uiso 1 calc R
C8 C -0.0466(13) 0.1215(5) 1.0410(11) 0.067(5) Uani 1 d .
H8 H -0.0374 0.1465 1.0443 0.081 Uiso 1 calc R
C9 C -0.0024(11) 0.1017(5) 0.9964(12) 0.062(5) Uani 1 d .
C10 C 0.0555(10) 0.1161(4) 0.9538(10) 0.051(4) Uani 1 d .
C11 C 0.0767(10) 0.1553(4) 0.9584(11) 0.057(4) Uani 1 d .
C12 C 0.1370(10) 0.1724(4) 1.0508(9) 0.049(4) Uani 1 d .
C13 C 0.1860(11) 0.1554(5) 1.1413(10) 0.078(5) Uani 1 d .
H13 H 0.1803 0.1303 1.1439 0.094 Uiso 1 calc R
C14 C 0.2455(15) 0.1748(9) 1.2318(15) 0.115(8) Uani 1 d .
H14 H 0.2794 0.1630 1.2940 0.138 Uiso 1 calc R
C15 C 0.2513(16) 0.2119(8) 1.2241(18) 0.100(7) Uani 1 d .
H15 H 0.2915 0.2247 1.2837 0.121 Uiso 1 calc R
C16 C 0.2080(15) 0.2295(6) 1.1455(17) 0.106(7) Uani 1 d .
H16 H 0.2117 0.2547 1.1465 0.127 Uiso 1 calc R
C17 C 0.1513(11) 0.2103(4) 1.0518(12) 0.065(4) Uani 1 d .
C18 C 0.1007(13) 0.2301(4) 0.9572(14) 0.077(5) Uani 1 d .
H18 H 0.1083 0.2552 0.9578 0.093 Uiso 1 calc R
C19 C 0.0451(14) 0.2138(4) 0.8717(13) 0.076(5) Uani 1 d .
H19 H 0.0123 0.2274 0.8123 0.091 Uiso 1 calc R
C20 C 0.0334(11) 0.1752(4) 0.8675(10) 0.047(4) Uani 1 d .
C21 C 0.2423(9) 0.1814(4) 0.7399(9) 0.042(3) Uani 1 d .
C22 C 0.2208(12) 0.2191(4) 0.7185(10) 0.064(4) Uani 1 d .
H22 H 0.1850 0.2310 0.7468 0.077 Uiso 1 calc R
C23 C 0.2471(11) 0.2373(4) 0.6638(11) 0.066(4) Uani 1 d .
H23 H 0.2314 0.2619 0.6542 0.080 Uiso 1 calc R
C24 C 0.2981(12) 0.2218(4) 0.6183(10) 0.067(4) Uani 1 d .
C25 C 0.3326(15) 0.2404(5) 0.5547(10) 0.099(7) Uani 1 d .
H25 H 0.3179 0.2650 0.5424 0.118 Uiso 1 calc R
C26 C 0.3844(15) 0.2243(6) 0.5124(11) 0.089(6) Uani 1 d .
H26 H 0.4057 0.2375 0.4728 0.107 Uiso 1 calc R
C27 C 0.4044(13) 0.1886(6) 0.5294(12) 0.085(5) Uani 1 d .
H27 H 0.4393 0.1771 0.4996 0.102 Uiso 1 calc R
C28 C 0.3766(10) 0.1689(5) 0.5868(9) 0.064(4) Uani 1 d .
H28 H 0.3934 0.1443 0.5958 0.077 Uiso 1 calc R
C29 C 0.3236(10) 0.1836(4) 0.6336(9) 0.056(4) Uani 1 d .
C30 C 0.2948(10) 0.1647(4) 0.6987(9) 0.048(4) Uani 1 d .
C31 C 0.3237(11) 0.1244(4) 0.7194(9) 0.050(4) Uani 1 d .
C32 C 0.4253(11) 0.1154(4) 0.7807(10) 0.059(4) Uani 1 d .
C33 C 0.5036(10) 0.1400(5) 0.8234(9) 0.074(5) Uani 1 d .
H33 H 0.4879 0.1646 0.8136 0.089 Uiso 1 calc R
C34 C 0.6069(15) 0.1295(7) 0.8814(13) 0.103(6) Uani 1 d .
H34 H 0.6588 0.1468 0.9111 0.124 Uiso 1 calc R
C35 C 0.6285(18) 0.0930(8) 0.8928(14) 0.107(8) Uani 1 d .
H35 H 0.6965 0.0857 0.9312 0.128 Uiso 1 calc R
C36 C 0.5593(14) 0.0686(7) 0.8532(13) 0.092(6) Uani 1 d .
H36 H 0.5778 0.0442 0.8617 0.110 Uiso 1 calc R
C37 C 0.4530(12) 0.0786(5) 0.7953(11) 0.067(4) Uani 1 d .
C38 C 0.3759(17) 0.0527(6) 0.7548(14) 0.090(6) Uani 1 d .
H38 H 0.3946 0.0284 0.7678 0.109 Uiso 1 calc R
C39 C 0.2725(14) 0.0608(4) 0.6961(11) 0.073(5) Uani 1 d .
H39 H 0.2231 0.0427 0.6678 0.087 Uiso 1 calc R
C40 C 0.2453(12) 0.0992(4) 0.6809(11) 0.054(4) Uani 1 d .
C41 C -0.0830(10) 0.1785(3) 0.5261(8) 0.041(3) Uani 1 d .
C42 C -0.0823(11) 0.2174(4) 0.5417(10) 0.054(4) Uani 1 d .
H42 H -0.0200 0.2297 0.5732 0.065 Uiso 1 calc R
C43 C -0.1707(12) 0.2357(4) 0.5110(10) 0.065(4) Uani 1 d .
H43 H -0.1682 0.2606 0.5237 0.078 Uiso 1 calc R
C44 C -0.2674(11) 0.2182(4) 0.4599(10) 0.058(4) Uani 1 d .
C45 C -0.3585(12) 0.2384(4) 0.4261(10) 0.063(4) Uani 1 d .
H45 H -0.3561 0.2633 0.4366 0.076 Uiso 1 calc R
C46 C -0.4503(13) 0.2208(5) 0.3777(10) 0.070(4) Uani 1 d .
H46 H -0.5107 0.2342 0.3537 0.084 Uiso 1 calc R
C47 C -0.4558(11) 0.1847(5) 0.3639(9) 0.058(4) Uani 1 d .
H47 H -0.5196 0.1733 0.3314 0.070 Uiso 1 calc R
C48 C -0.3692(10) 0.1647(4) 0.3968(9) 0.048(3) Uani 1 d .
H48 H -0.3740 0.1395 0.3889 0.058 Uiso 1 calc R
C49 C -0.2727(10) 0.1812(3) 0.4427(9) 0.043(3) Uani 1 d .
C50 C -0.1798(12) 0.1618(3) 0.4751(10) 0.051(4) Uani 1 d .
C51 C -0.1844(10) 0.1214(4) 0.4565(11) 0.054(4) Uani 1 d .
C52 C -0.2231(9) 0.1089(4) 0.3576(9) 0.043(3) Uani 1 d .
C53 C -0.2565(10) 0.1315(4) 0.2728(8) 0.055(4) Uani 1 d .
H53 H -0.2525 0.1566 0.2824 0.066 Uiso 1 calc R
C54 C -0.2952(11) 0.1181(5) 0.1755(10) 0.073(5) Uani 1 d .
H54 H -0.3115 0.1336 0.1208 0.087 Uiso 1 calc R
C55 C -0.3090(12) 0.0809(5) 0.1616(11) 0.074(5) Uani 1 d .
H55 H -0.3405 0.0719 0.0956 0.088 Uiso 1 calc R
C56 C -0.2796(11) 0.0571(4) 0.2381(11) 0.063(4) Uani 1 d .
H56 H -0.2892 0.0323 0.2250 0.075 Uiso 1 calc R
C57 C -0.2343(11) 0.0700(4) 0.3374(10) 0.053(4) Uani 1 d .
C58 C -0.1979(12) 0.0474(4) 0.4232(13) 0.072(5) Uani 1 d .
H58 H -0.2026 0.0224 0.4137 0.086 Uiso 1 calc R
C59 C -0.1576(11) 0.0601(4) 0.5160(10) 0.056(4) Uani 1 d .
H59 H -0.1364 0.0437 0.5697 0.067 Uiso 1 calc R
C60 C -0.1451(10) 0.0983(4) 0.5374(10) 0.045(4) Uani 1 d .
C61 C -0.0006(9) 0.3406(4) 0.4890(9) 0.046(3) Uani 1 d .
C62 C 0.0124(11) 0.3028(4) 0.4812(11) 0.062(4) Uani 1 d .
H62 H -0.0137 0.2869 0.5116 0.074 Uiso 1 calc R
C63 C 0.0594(12) 0.2889(4) 0.4332(13) 0.072(5) Uani 1 d .
H63 H 0.0653 0.2638 0.4299 0.086 Uiso 1 calc R
C64 C 0.0997(12) 0.3117(5) 0.3880(12) 0.061(5) Uani 1 d .
C65 C 0.1591(12) 0.2979(5) 0.3392(11) 0.071(5) Uani 1 d .
H65 H 0.1639 0.2731 0.3309 0.086 Uiso 1 calc R
C66 C 0.2051(13) 0.3211(6) 0.3075(12) 0.082(5) Uani 1 d .
H66 H 0.2460 0.3123 0.2808 0.099 Uiso 1 calc R
C67 C 0.1944(12) 0.3588(4) 0.3127(11) 0.067(4) Uani 1 d .
H67 H 0.2233 0.3747 0.2851 0.081 Uiso 1 calc R
C68 C 0.1434(9) 0.3711(5) 0.3564(8) 0.055(4) Uani 1 d .
C69 C 0.0960(9) 0.3509(3) 0.3985(9) 0.038(3) Uani 1 d .
C70 C 0.0425(8) 0.3636(3) 0.4462(8) 0.036(3) Uani 1 d .
C71 C 0.0281(9) 0.4024(4) 0.4535(10) 0.051(4) Uani 1 d .
C72 C -0.0309(9) 0.4245(4) 0.3620(8) 0.044(3) Uani 1 d .
C73 C -0.0844(9) 0.4049(3) 0.2656(8) 0.039(3) Uani 1 d .
H73 H -0.0822 0.3797 0.2610 0.047 Uiso 1 calc R
C74 C -0.1394(11) 0.4273(5) 0.1802(9) 0.064(4) Uani 1 d .
H74 H -0.1724 0.4167 0.1162 0.076 Uiso 1 calc R
C75 C -0.1459(12) 0.4649(5) 0.1884(13) 0.085(5) Uani 1 d .
H75 H -0.1853 0.4783 0.1299 0.102 Uiso 1 calc R
C76 C -0.0972(12) 0.4824(4) 0.2783(13) 0.069(4) Uani 1 d .
H76 H -0.0995 0.5077 0.2810 0.083 Uiso 1 calc R
C77 C -0.0435(10) 0.4623(4) 0.3667(10) 0.052(3) Uani 1 d .
C78 C 0.0040(11) 0.4782(4) 0.4620(11) 0.057(4) Uani 1 d .
H78 H -0.0026 0.5031 0.4676 0.069 Uiso 1 calc R
C79 C 0.0583(10) 0.4590(4) 0.5449(10) 0.049(3) Uani 1 d .
H79 H 0.0905 0.4710 0.6069 0.059 Uiso 1 calc R
C80 C 0.0696(9) 0.4207(3) 0.5433(8) 0.037(3) Uani 1 d .
C81 C 0.2700(9) 0.3423(4) 0.8688(10) 0.046(3) Uani 1 d .
C82 C 0.2932(10) 0.3034(4) 0.8859(9) 0.054(4) Uani 1 d .
H82 H 0.2792 0.2882 0.8312 0.065 Uiso 1 calc R
C83 C 0.3325(12) 0.2901(4) 0.9757(10) 0.065(4) Uani 1 d .
H83 H 0.3426 0.2651 0.9829 0.078 Uiso 1 calc R
C84 C 0.3605(11) 0.3100(4) 1.0610(10) 0.052(4) Uani 1 d .
C85 C 0.4050(11) 0.2955(5) 1.1644(11) 0.072(5) Uani 1 d .
H85 H 0.4210 0.2709 1.1754 0.086 Uiso 1 calc R
C86 C 0.4225(12) 0.3165(4) 1.2415(10) 0.058(4) Uani 1 d .
H86 H 0.4466 0.3062 1.3055 0.069 Uiso 1 calc R
C87 C 0.4075(10) 0.3513(5) 1.2315(10) 0.063(4) Uani 1 d .
H87 H 0.4245 0.3651 1.2894 0.076 Uiso 1 calc R
C88 C 0.3670(9) 0.3691(5) 1.1383(8) 0.050(3) Uani 1 d .
H88 H 0.3562 0.3941 1.1341 0.060 Uiso 1 calc R
C89 C 0.3422(9) 0.3481(4) 1.0486(9) 0.047(3) Uani 1 d .
C90 C 0.3009(10) 0.3640(4) 0.9542(9) 0.050(4) Uani 1 d .
C91 C 0.2911(10) 0.4038(3) 0.9414(9) 0.046(3) Uani 1 d .
C92 C 0.3800(9) 0.4267(4) 0.9785(8) 0.041(3) Uani 1 d .
C93 C 0.4771(9) 0.4120(4) 1.0236(8) 0.049(3) Uani 1 d .
H93 H 0.4848 0.3869 1.0318 0.059 Uiso 1 calc R
C94 C 0.5629(11) 0.4335(4) 1.0566(9) 0.063(4) Uani 1 d .
H94 H 0.6276 0.4228 1.0837 0.075 Uiso 1 calc R
C95 C 0.5541(14) 0.4701(5) 1.0501(11) 0.077(5) Uani 1 d .
H95 H 0.6127 0.4846 1.0760 0.092 Uiso 1 calc R
C96 C 0.4547(12) 0.4863(4) 1.0034(11) 0.062(4) Uani 1 d .
H96 H 0.4475 0.5114 0.9957 0.074 Uiso 1 calc R
C97 C 0.3698(10) 0.4644(4) 0.9699(9) 0.047(3) Uani 1 d .
C98 C 0.2714(12) 0.4789(4) 0.9241(10) 0.059(4) Uani 1 d .
H98 H 0.2644 0.5041 0.9190 0.070 Uiso 1 calc R
C99 C 0.1871(11) 0.4590(3) 0.8873(9) 0.051(4) Uani 1 d .
H99 H 0.1235 0.4705 0.8587 0.061 Uiso 1 calc R
C100 C 0.1913(10) 0.4182(4) 0.8906(8) 0.041(3) Uani 1 d .
C101 C -0.1163(9) 0.4270(4) 0.6846(10) 0.046(3) Uani 1 d .
C102 C -0.0929(11) 0.4641(4) 0.7057(11) 0.065(4) Uani 1 d .
H102 H -0.0539 0.4753 0.6799 0.078 Uiso 1 calc R
C103 C -0.1244(14) 0.4848(4) 0.7623(11) 0.074(5) Uani 1 d .
H103 H -0.1058 0.5091 0.7749 0.089 Uiso 1 calc R
C104 C -0.1846(12) 0.4689(5) 0.8008(11) 0.075(5) Uani 1 d .
C105 C -0.2138(16) 0.4905(6) 0.8580(14) 0.097(7) Uani 1 d .
H105 H -0.1984 0.5152 0.8659 0.116 Uiso 1 calc R
C106 C -0.2640(18) 0.4752(8) 0.9010(16) 0.126(11) Uani 1 d .
H106 H -0.2805 0.4892 0.9429 0.151 Uiso 1 calc R
C107 C -0.2926(12) 0.4394(8) 0.8857(11) 0.107(8) Uani 1 d .
H107 H -0.3303 0.4301 0.9156 0.129 Uiso 1 calc R
C108 C -0.2667(11) 0.4156(6) 0.8256(10) 0.087(6) Uani 1 d .
H108 H -0.2847 0.3911 0.8169 0.105 Uiso 1 calc R
C109 C -0.2111(10) 0.4321(4) 0.7796(10) 0.056(4) Uani 1 d .
C110 C -0.1793(10) 0.4120(4) 0.7205(9) 0.051(4) Uani 1 d .
C111 C -0.2160(12) 0.3737(5) 0.6930(9) 0.059(4) Uani 1 d .
C112 C -0.1446(12) 0.3452(4) 0.7270(9) 0.050(4) Uani 1 d .
C113 C -0.1901(19) 0.3090(5) 0.7002(14) 0.094(6) Uani 1 d .
H113 H -0.1475 0.2888 0.7221 0.113 Uiso 1 calc R
C114 C -0.2915(19) 0.3044(6) 0.6447(15) 0.095(7) Uani 1 d .
H114 H -0.3171 0.2808 0.6366 0.114 Uiso 1 calc R
C115 C -0.3583(16) 0.3313(8) 0.6005(14) 0.106(8) Uani 1 d .
C116 C -0.4640(19) 0.3253(8) 0.5332(13) 0.104(8) Uani 1 d .
H116 H -0.4901 0.3020 0.5121 0.125 Uiso 1 calc R
C117 C -0.5221(19) 0.3536(10) 0.5026(18) 0.117(10) Uani 1 d .
H117 H -0.5926 0.3494 0.4679 0.140 Uiso 1 calc R
C118 C -0.4908(17) 0.3891(9) 0.5160(14) 0.113(8) Uani 1 d .
H118 H -0.5367 0.4078 0.4817 0.136 Uiso 1 calc R
C119 C -0.3940(11) 0.3959(7) 0.5788(10) 0.094(7) Uani 1 d .
H119 H -0.3713 0.4198 0.5936 0.112 Uiso 1 calc R
C120 C -0.3265(11) 0.3681(7) 0.6224(9) 0.083(6) Uani 1 d .
O20 O 0.3802(8) 0.1296(3) 1.0264(8) 0.089(3) Uani 1 d DU
C121 C 0.419(2) 0.0962(5) 1.0764(19) 0.204(12) Uiso 1 d DU
H12A H 0.4931 0.0963 1.1060 0.245 Uiso 1 calc R
H12B H 0.4022 0.0940 1.1315 0.245 Uiso 1 calc R
C122 C 0.381(3) 0.0659(6) 1.014(2) 0.202(15) Uiso 1 d DU
H12C H 0.4041 0.0441 1.0538 0.303 Uiso 1 calc R
H12D H 0.4043 0.0661 0.9643 0.303 Uiso 1 calc R
H12E H 0.3068 0.0665 0.9797 0.303 Uiso 1 calc R
C123 C 0.444(2) 0.1572(6) 1.0874(18) 0.172(10) Uiso 1 d DU
H12F H 0.5121 0.1538 1.0956 0.206 Uiso 1 calc R
H12G H 0.4483 0.1556 1.1540 0.206 Uiso 1 calc R
C124 C 0.408(3) 0.1917(6) 1.047(2) 0.202(14) Uiso 1 d DU
H12H H 0.4546 0.2098 1.0923 0.304 Uiso 1 calc R
H12I H 0.3412 0.1955 1.0404 0.304 Uiso 1 calc R
H12J H 0.4053 0.1937 0.9822 0.304 Uiso 1 calc R
O30 O 0.0689(9) 0.1241(3) 0.3899(7) 0.070(3) Uani 1 d DU
C131 C 0.032(2) 0.0909(4) 0.3434(15) 0.148(9) Uiso 1 d DU
H13A H 0.0633 0.0852 0.3013 0.178 Uiso 1 calc R
H13B H -0.0417 0.0931 0.2990 0.178 Uiso 1 calc R
C132 C 0.0493(17) 0.0621(5) 0.4100(14) 0.112(7) Uiso 1 d DU
H13C H 0.0216 0.0402 0.3720 0.168 Uiso 1 calc R
H13D H 0.0165 0.0671 0.4506 0.168 Uiso 1 calc R
H13E H 0.1218 0.0593 0.4533 0.168 Uiso 1 calc R
C133 C 0.0540(17) 0.1536(4) 0.3258(14) 0.117(7) Uiso 1 d DU
H13F H -0.0191 0.1568 0.2817 0.140 Uiso 1 calc R
H13G H 0.0851 0.1481 0.2833 0.140 Uiso 1 calc R
C134 C 0.0952(17) 0.1864(5) 0.3772(16) 0.099(7) Uiso 1 d DU
H13H H 0.0806 0.2056 0.3287 0.148 Uiso 1 calc R
H13I H 0.1683 0.1840 0.4184 0.148 Uiso 1 calc R
H13J H 0.0650 0.1921 0.4196 0.148 Uiso 1 calc R
O40 O -0.2723(9) 0.1383(3) 0.6984(10) 0.096(4) Uani 1 d DU
C141 C -0.3186(16) 0.1724(5) 0.6881(19) 0.138(8) Uiso 1 d DU
H14A H -0.3668 0.1765 0.6171 0.165 Uiso 1 calc R
H14B H -0.3574 0.1722 0.7251 0.165 Uiso 1 calc R
C142 C -0.249(2) 0.2013(6) 0.723(2) 0.158(10) Uiso 1 d DU
H14C H -0.2856 0.2237 0.7134 0.237 Uiso 1 calc R
H14D H -0.2109 0.2020 0.6863 0.237 Uiso 1 calc R
H14E H -0.2023 0.1980 0.7942 0.237 Uiso 1 calc R
C143 C -0.3420(17) 0.1099(6) 0.665(2) 0.175(10) Uiso 1 d DU
H14F H -0.3797 0.1098 0.5914 0.210 Uiso 1 calc R
H14G H -0.3908 0.1129 0.6903 0.210 Uiso 1 calc R
C144 C -0.289(2) 0.0762(6) 0.700(2) 0.200(13) Uiso 1 d DU
H14H H -0.3372 0.0565 0.6760 0.300 Uiso 1 calc R
H14I H -0.2532 0.0761 0.7731 0.300 Uiso 1 calc R
H14J H -0.2402 0.0734 0.6755 0.300 Uiso 1 calc R
O50 O 0.3812(7) 0.3976(3) 0.7115(8) 0.068(3) Uani 1 d DU
C151 C 0.4472(12) 0.3682(5) 0.7267(14) 0.108(6) Uiso 1 d DU
H15A H 0.4887 0.3633 0.7986 0.129 Uiso 1 calc R
H15B H 0.4926 0.3736 0.6985 0.129 Uiso 1 calc R
C152 C 0.3848(18) 0.3375(5) 0.6769(18) 0.144(9) Uiso 1 d DU
H15C H 0.4278 0.3168 0.6865 0.216 Uiso 1 calc R
H15D H 0.3446 0.3425 0.6057 0.216 Uiso 1 calc R
H15E H 0.3399 0.3325 0.7051 0.216 Uiso 1 calc R
C153 C 0.4320(13) 0.4304(4) 0.7427(14) 0.086(5) Uiso 1 d DU
H15F H 0.4702 0.4351 0.7064 0.103 Uiso 1 calc R
H15G H 0.4803 0.4294 0.8146 0.103 Uiso 1 calc R
C154 C 0.3608(15) 0.4586(5) 0.7237(15) 0.093(6) Uiso 1 d DU
H15H H 0.3967 0.4813 0.7457 0.139 Uiso 1 calc R
H15I H 0.3235 0.4540 0.7602 0.139 Uiso 1 calc R
H15J H 0.3138 0.4598 0.6523 0.139 Uiso 1 calc R
O60 O -0.2662(8) 0.3976(3) 0.3879(7) 0.080(3) Uani 1 d DU
C161 C -0.2934(17) 0.4325(4) 0.3458(13) 0.113(7) Uiso 1 d DU
H16A H -0.2652 0.4367 0.3001 0.135 Uiso 1 calc R
H16B H -0.3675 0.4344 0.3071 0.135 Uiso 1 calc R
C162 C -0.2558(18) 0.4587(5) 0.4225(15) 0.121(8) Uiso 1 d DU
H16C H -0.2731 0.4825 0.3928 0.181 Uiso 1 calc R
H16D H -0.1825 0.4565 0.4615 0.181 Uiso 1 calc R
H16E H -0.2860 0.4551 0.4660 0.181 Uiso 1 calc R
C163 C -0.3106(16) 0.3701(5) 0.3178(13) 0.121(6) Uiso 1 d DU
H16F H -0.2815 0.3701 0.2720 0.145 Uiso 1 calc R
H16G H -0.3838 0.3746 0.2780 0.145 Uiso 1 calc R
C164 C -0.2949(17) 0.3364(5) 0.3646(15) 0.113(7) Uiso 1 d DU
H16H H -0.3263 0.3178 0.3139 0.170 Uiso 1 calc R
H16I H -0.3252 0.3362 0.4087 0.170 Uiso 1 calc R
H16J H -0.2226 0.3318 0.4034 0.170 Uiso 1 calc R
O70 O -0.0003(14) 0.3817(4) 0.9999(11) 0.104(5) Uani 1 d DU
C171 C -0.038(2) 0.3522(7) 1.032(2) 0.192(12) Uiso 1 d DU
H17A H -0.1114 0.3494 0.9887 0.230 Uiso 1 calc R
H17B H -0.0238 0.3553 1.1014 0.230 Uiso 1 calc R
C172 C 0.016(4) 0.3223(8) 1.022(4) 0.32(2) Uiso 1 d DU
H17C H -0.0047 0.3006 1.0435 0.480 Uiso 1 calc R
H17D H 0.0883 0.3260 1.0642 0.480 Uiso 1 calc R
H17E H 0.0007 0.3198 0.9528 0.480 Uiso 1 calc R
C173 C 0.028(2) 0.4100(5) 1.0686(18) 0.162(10) Uiso 1 d DU
H17F H 0.0888 0.4027 1.1305 0.194 Uiso 1 calc R
H17G H -0.0264 0.4145 1.0851 0.194 Uiso 1 calc R
C174 C 0.0502(18) 0.4421(5) 1.0339(17) 0.123(8) Uiso 1 d DU
H17H H 0.0643 0.4610 1.0830 0.184 Uiso 1 calc R
H17I H -0.0078 0.4489 0.9707 0.184 Uiso 1 calc R
H17J H 0.1091 0.4386 1.0240 0.184 Uiso 1 calc R
O80 O -0.3306(11) -0.0307(5) 0.6697(12) 0.148(5) Uani 1 d DU
C181 C -0.2348(15) -0.0322(8) 0.6742(15) 0.153(9) Uiso 1 d DU
H18A H -0.1937 -0.0117 0.7132 0.183 Uiso 1 calc R
H18B H -0.1999 -0.0543 0.7086 0.183 Uiso 1 calc R
C182 C -0.2434(17) -0.0314(6) 0.5778(15) 0.126(7) Uiso 1 d DU
H18C H -0.1761 -0.0321 0.5834 0.189 Uiso 1 calc R
H18D H -0.2779 -0.0096 0.5437 0.189 Uiso 1 calc R
H18E H -0.2821 -0.0521 0.5399 0.189 Uiso 1 calc R
C183 C -0.3330(17) -0.0344(8) 0.7598(15) 0.164(9) Uiso 1 d DU
H18F H -0.2911 -0.0154 0.8058 0.197 Uiso 1 calc R
H18G H -0.3024 -0.0576 0.7900 0.197 Uiso 1 calc R
C184 C -0.4304(16) -0.0326(7) 0.7507(17) 0.139(8) Uiso 1 d DU
H18H H -0.4256 -0.0350 0.8166 0.209 Uiso 1 calc R
H18I H -0.4718 -0.0519 0.7076 0.209 Uiso 1 calc R
H18J H -0.4612 -0.0097 0.7217 0.209 Uiso 1 calc R
O90 O 0.6155(18) 0.2910(7) 0.9231(19) 0.246(10) Uani 1 d DU
C191 C 0.540(2) 0.2647(8) 0.870(2) 0.203(13) Uiso 1 d DU
H19A H 0.4732 0.2761 0.8299 0.244 Uiso 1 calc R
H19B H 0.5342 0.2477 0.9172 0.244 Uiso 1 calc R
C192 C 0.573(3) 0.2467(12) 0.808(3) 0.300(18) Uiso 1 d DU
H19C H 0.5255 0.2274 0.7714 0.450 Uiso 1 calc R
H19D H 0.6398 0.2367 0.8487 0.450 Uiso 1 calc R
H19E H 0.5746 0.2637 0.7600 0.450 Uiso 1 calc R
C193 C 0.592(3) 0.3128(11) 0.986(3) 0.298(17) Uiso 1 d DU
H19F H 0.5892 0.2980 1.0376 0.358 Uiso 1 calc R
H19G H 0.5262 0.3243 0.9461 0.358 Uiso 1 calc R
C194 C 0.669(3) 0.3397(10) 1.032(3) 0.263(19) Uiso 1 d DU
H19H H 0.6545 0.3543 1.0762 0.395 Uiso 1 calc R
H19I H 0.6708 0.3547 0.9803 0.395 Uiso 1 calc R
H19J H 0.7350 0.3282 1.0703 0.395 Uiso 1 calc R

loop_
_atom_site_aniso_label
_atom_site_aniso_U_11
_atom_site_aniso_U_22
_atom_site_aniso_U_33
_atom_site_aniso_U_23
_atom_site_aniso_U_13
_atom_site_aniso_U_12
Eu1 0.0500(5) 0.0741(7) 0.0457(5) -0.0056(5) 0.0227(4) 0.0014(5)
Eu2 0.0436(4) 0.0519(5) 0.0425(5) 0.0045(5) 0.0209(4) 0.0007(5)
O1 0.061(7) 0.039(6) 0.095(8) -0.005(5) 0.057(6) 0.008(6)
O2 0.097(8) 0.057(7) 0.054(6) -0.003(5) 0.051(6) 0.008(6)
O3 0.069(7) 0.050(7) 0.045(6) 0.006(5) 0.008(5) -0.004(6)
O4 0.049(6) 0.040(6) 0.068(6) -0.005(5) 0.009(5) -0.004(5)
O5 0.027(5) 0.065(7) 0.078(7) -0.019(6) 0.020(5) -0.001(5)
O6 0.108(9) 0.037(6) 0.053(6) 0.003(5) 0.047(6) 0.024(6)
O7 0.087(7) 0.053(7) 0.042(5) -0.002(4) 0.041(5) 0.002(5)
O8 0.043(5) 0.041(6) 0.035(5) -0.010(4) 0.001(4) -0.002(5)
O9 0.048(6) 0.036(6) 0.069(6) 0.018(4) 0.041(5) 0.006(5)
O10 0.067(6) 0.051(7) 0.053(6) -0.005(5) 0.049(5) -0.016(5)
O11 0.062(7) 0.041(6) 0.048(6) -0.004(4) 0.005(5) -0.006(5)
O12 0.034(6) 0.078(8) 0.069(7) 0.004(6) 0.029(5) 0.001(6)
O13 0.096(9) 0.044(7) 0.158(11) 0.008(6) 0.067(8) -0.003(6)
Li5 0.033(12) 0.061(16) 0.020(11) 0.013(10) 0.001(9) 0.015(12)
C1 0.052(10) 0.065(12) 0.056(9) 0.022(8) 0.027(8) 0.020(8)
C2 0.079(13) 0.048(12) 0.116(14) -0.003(10) 0.046(11) 0.023(10)
C3 0.082(14) 0.099(17) 0.118(16) 0.012(12) 0.051(13) 0.018(13)
C4 0.054(10) 0.057(12) 0.120(14) 0.011(10) 0.044(10) -0.016(9)
C5 0.071(13) 0.079(15) 0.125(16) 0.053(13) 0.029(12) 0.009(11)
C6 0.072(14) 0.14(2) 0.091(13) 0.010(14) 0.047(11) -0.023(15)
C7 0.060(11) 0.098(16) 0.125(15) 0.030(12) 0.064(11) -0.007(11)
C8 0.073(11) 0.054(12) 0.082(11) -0.004(8) 0.042(10) -0.003(9)
C9 0.024(7) 0.081(13) 0.063(10) 0.014(10) 0.005(7) 0.007(9)
C10 0.028(8) 0.064(12) 0.054(9) -0.001(7) 0.013(7) 0.001(7)
C11 0.042(8) 0.061(11) 0.095(12) 0.026(9) 0.054(9) 0.002(8)
C12 0.058(9) 0.050(9) 0.042(8) -0.031(7) 0.025(7) -0.018(7)
C13 0.062(10) 0.135(16) 0.030(8) -0.029(9) 0.015(7) -0.024(10)
C14 0.072(13) 0.19(3) 0.089(15) 0.017(16) 0.043(11) 0.026(16)
C15 0.084(15) 0.12(2) 0.091(16) -0.055(15) 0.036(12) -0.017(15)
C16 0.082(14) 0.133(19) 0.098(15) -0.032(14) 0.039(12) -0.005(13)
C17 0.064(10) 0.069(12) 0.079(11) -0.039(9) 0.048(9) -0.018(9)
C18 0.099(13) 0.039(9) 0.108(14) -0.010(9) 0.060(12) -0.021(9)
C19 0.110(14) 0.055(11) 0.086(12) -0.013(9) 0.066(11) -0.021(10)
C20 0.063(10) 0.036(9) 0.056(9) -0.012(7) 0.039(8) 0.015(7)
C21 0.029(7) 0.046(9) 0.038(7) -0.004(6) 0.007(6) -0.010(7)
C22 0.082(11) 0.061(11) 0.058(9) -0.017(8) 0.040(8) 0.000(9)
C23 0.072(10) 0.054(12) 0.064(9) -0.002(7) 0.024(8) -0.005(8)
C24 0.070(11) 0.057(11) 0.044(8) -0.004(7) 0.005(8) -0.016(9)
C25 0.130(15) 0.090(18) 0.043(8) 0.012(9) 0.015(9) -0.052(13)
C26 0.112(15) 0.120(18) 0.045(9) -0.012(10) 0.046(10) -0.051(13)
C27 0.081(12) 0.107(17) 0.083(12) -0.009(11) 0.052(10) -0.033(12)
C28 0.051(9) 0.093(13) 0.048(8) 0.004(8) 0.023(7) -0.004(9)
C29 0.046(8) 0.085(13) 0.036(7) 0.000(7) 0.017(7) -0.012(8)
C30 0.045(8) 0.050(9) 0.035(7) -0.015(6) 0.008(6) -0.001(7)
C31 0.051(9) 0.060(11) 0.047(7) 0.013(7) 0.030(7) -0.001(9)
C32 0.058(11) 0.068(11) 0.049(9) 0.010(8) 0.023(8) 0.014(9)
C33 0.026(8) 0.131(16) 0.044(8) 0.017(9) -0.001(7) 0.011(10)
C34 0.085(14) 0.124(19) 0.081(12) 0.043(14) 0.024(10) 0.015(15)
C35 0.080(16) 0.16(2) 0.068(13) 0.036(14) 0.022(11) 0.034(17)
C36 0.062(12) 0.126(18) 0.072(12) 0.016(11) 0.020(10) 0.016(13)
C37 0.055(10) 0.086(13) 0.056(9) 0.005(9) 0.022(8) 0.017(10)
C38 0.115(17) 0.088(15) 0.084(13) 0.054(12) 0.060(13) 0.051(14)
C39 0.098(13) 0.060(11) 0.060(9) 0.008(8) 0.038(9) 0.021(10)
C40 0.056(10) 0.053(11) 0.057(9) -0.012(8) 0.029(8) 0.012(9)
C41 0.055(9) 0.035(8) 0.033(6) 0.011(6) 0.021(6) -0.001(7)
C42 0.053(9) 0.042(9) 0.072(9) -0.023(7) 0.033(7) -0.014(8)
C43 0.092(12) 0.035(9) 0.078(10) -0.015(6) 0.048(9) -0.006(8)
C44 0.061(10) 0.063(11) 0.052(8) 0.006(7) 0.029(7) 0.000(9)
C45 0.068(10) 0.059(12) 0.074(9) 0.013(7) 0.043(8) 0.003(8)
C46 0.065(11) 0.085(14) 0.062(10) 0.014(9) 0.031(8) 0.029(10)
C47 0.044(9) 0.071(12) 0.050(8) 0.012(7) 0.014(7) 0.010(8)
C48 0.049(9) 0.035(8) 0.065(8) 0.007(6) 0.030(7) 0.002(7)
C49 0.059(9) 0.034(8) 0.050(7) 0.000(6) 0.037(7) 0.006(7)
C50 0.099(12) 0.025(8) 0.061(8) -0.018(6) 0.064(9) -0.015(8)
C51 0.033(8) 0.071(12) 0.065(10) 0.004(8) 0.030(7) 0.004(8)
C52 0.032(7) 0.042(9) 0.052(8) -0.010(7) 0.016(6) 0.003(7)
C53 0.074(10) 0.042(8) 0.041(8) -0.007(8) 0.022(7) 0.001(9)
C54 0.071(11) 0.095(15) 0.047(9) -0.004(8) 0.023(8) 0.017(10)
C55 0.085(12) 0.092(14) 0.047(9) -0.022(9) 0.033(8) 0.001(11)
C56 0.076(11) 0.047(10) 0.065(10) -0.033(8) 0.034(8) -0.012(8)
C57 0.055(9) 0.049(10) 0.049(8) -0.006(7) 0.020(7) 0.003(8)
C58 0.070(11) 0.051(10) 0.105(14) -0.022(10) 0.050(10) -0.002(9)
C59 0.066(10) 0.034(9) 0.061(9) 0.001(7) 0.026(7) -0.002(7)
C60 0.049(9) 0.054(10) 0.044(9) -0.009(7) 0.031(7) -0.023(8)
C61 0.030(7) 0.057(11) 0.036(7) -0.004(7) 0.005(6) -0.004(7)
C62 0.056(9) 0.045(10) 0.074(10) 0.007(8) 0.023(8) -0.012(8)
C63 0.083(12) 0.040(10) 0.112(13) -0.016(9) 0.063(11) -0.006(9)
C64 0.057(9) 0.060(11) 0.059(9) -0.009(7) 0.023(8) 0.001(8)
C65 0.065(11) 0.082(13) 0.067(10) -0.022(9) 0.032(9) 0.013(10)
C66 0.066(11) 0.119(18) 0.074(11) -0.027(10) 0.043(9) -0.014(11)
C67 0.089(12) 0.038(11) 0.094(11) -0.014(7) 0.059(10) -0.004(8)
C68 0.046(7) 0.103(12) 0.030(6) 0.007(8) 0.030(6) 0.001(10)
C69 0.033(7) 0.024(7) 0.040(7) 0.003(6) 0.004(6) 0.003(6)
C70 0.029(6) 0.024(9) 0.051(7) 0.001(6) 0.015(6) -0.008(7)
C71 0.032(8) 0.053(11) 0.072(10) 0.018(8) 0.028(7) 0.002(7)
C72 0.033(7) 0.052(9) 0.043(7) 0.016(6) 0.014(6) 0.003(7)
C73 0.049(8) 0.046(8) 0.035(7) -0.019(6) 0.029(6) -0.019(6)
C74 0.069(10) 0.083(13) 0.029(7) 0.001(7) 0.016(7) -0.018(9)
C75 0.063(11) 0.088(15) 0.074(12) 0.039(10) 0.008(9) -0.001(10)
C76 0.068(11) 0.055(10) 0.086(12) 0.020(9) 0.038(10) 0.007(8)
C77 0.059(9) 0.038(9) 0.062(9) 0.016(7) 0.032(7) 0.008(7)
C78 0.079(10) 0.034(8) 0.082(11) 0.003(8) 0.057(9) 0.009(8)
C79 0.055(9) 0.042(9) 0.050(8) 0.004(7) 0.024(7) -0.013(7)
C80 0.033(7) 0.046(9) 0.034(7) -0.005(6) 0.017(6) -0.018(7)
C81 0.030(7) 0.059(10) 0.049(9) 0.002(7) 0.020(6) 0.014(7)
C82 0.053(9) 0.043(9) 0.041(8) -0.005(6) 0.002(6) 0.017(7)
C83 0.090(12) 0.029(8) 0.052(9) -0.012(7) 0.015(8) -0.007(8)
C84 0.062(9) 0.035(9) 0.061(9) 0.025(7) 0.030(7) 0.011(7)
C85 0.072(11) 0.065(11) 0.070(10) 0.030(9) 0.026(8) 0.013(9)
C86 0.085(11) 0.053(10) 0.043(8) 0.014(7) 0.037(8) 0.015(9)
C87 0.056(9) 0.078(12) 0.049(9) -0.006(8) 0.020(7) -0.001(8)
C88 0.056(8) 0.051(8) 0.047(7) 0.002(8) 0.029(6) 0.000(9)
C89 0.038(8) 0.059(10) 0.044(8) 0.005(7) 0.019(6) 0.001(7)
C90 0.044(8) 0.057(11) 0.045(8) -0.004(8) 0.019(6) -0.002(8)
C91 0.068(10) 0.033(8) 0.051(8) 0.011(6) 0.041(7) 0.005(7)
C92 0.035(8) 0.047(9) 0.037(7) 0.010(6) 0.014(6) -0.001(7)
C93 0.047(9) 0.040(8) 0.045(7) 0.007(6) 0.009(6) -0.001(7)
C94 0.047(9) 0.072(12) 0.045(8) -0.001(7) 0.003(6) -0.020(8)
C95 0.087(13) 0.059(12) 0.074(10) 0.001(8) 0.031(9) -0.025(10)
C96 0.065(11) 0.046(10) 0.077(10) -0.007(7) 0.036(9) -0.012(8)
C97 0.052(9) 0.032(8) 0.053(8) -0.003(6) 0.023(7) 0.000(7)
C98 0.078(12) 0.023(8) 0.078(10) -0.004(7) 0.039(9) 0.000(8)
C99 0.063(9) 0.020(7) 0.060(8) -0.003(6) 0.021(7) 0.009(7)
C100 0.046(9) 0.053(9) 0.029(6) 0.004(6) 0.022(6) -0.005(7)
C101 0.035(8) 0.036(9) 0.058(8) 0.017(7) 0.016(7) 0.010(7)
C102 0.049(9) 0.055(11) 0.083(10) 0.015(8) 0.025(8) 0.008(8)
C103 0.078(12) 0.051(11) 0.065(10) -0.018(8) 0.010(9) 0.013(9)
C104 0.049(10) 0.099(16) 0.053(9) 0.011(9) 0.005(8) 0.037(10)
C105 0.082(14) 0.123(19) 0.076(13) -0.035(12) 0.030(11) 0.035(13)
C106 0.079(16) 0.18(3) 0.074(14) -0.066(16) -0.003(12) 0.046(17)
C107 0.045(10) 0.23(3) 0.052(10) -0.034(13) 0.029(8) 0.014(14)
C108 0.047(9) 0.155(18) 0.059(9) -0.008(10) 0.025(8) 0.017(11)
C109 0.039(8) 0.056(10) 0.067(9) -0.006(8) 0.022(7) 0.003(7)
C110 0.029(8) 0.061(11) 0.053(8) -0.021(7) 0.013(7) 0.004(7)
C111 0.065(10) 0.078(14) 0.044(8) 0.003(8) 0.033(7) -0.011(10)
C112 0.068(11) 0.055(11) 0.039(8) 0.001(7) 0.033(8) -0.030(9)
C113 0.15(2) 0.062(13) 0.099(14) -0.010(10) 0.084(15) -0.036(13)
C114 0.097(17) 0.084(15) 0.080(13) -0.011(11) 0.022(12) -0.049(14)
C115 0.077(15) 0.17(2) 0.062(12) -0.036(14) 0.027(11) -0.086(17)
C116 0.106(19) 0.16(2) 0.054(11) -0.012(12) 0.043(13) -0.041(17)
C117 0.062(15) 0.20(3) 0.087(15) -0.009(17) 0.036(12) -0.036(18)
C118 0.083(17) 0.18(3) 0.070(13) 0.017(15) 0.034(12) -0.016(18)
C119 0.021(8) 0.22(2) 0.038(8) 0.033(11) 0.009(7) 0.017(12)
C120 0.053(10) 0.163(18) 0.024(7) -0.051(11) 0.010(7) -0.038(15)
O20 0.085(7) 0.073(8) 0.092(7) -0.001(7) 0.029(6) -0.010(7)
O30 0.111(8) 0.047(7) 0.048(5) -0.012(5) 0.034(5) -0.012(6)
O40 0.091(8) 0.091(10) 0.126(9) -0.002(8) 0.069(8) 0.011(8)
O50 0.051(6) 0.057(7) 0.094(7) -0.007(6) 0.034(5) 0.000(5)
O60 0.062(7) 0.087(8) 0.070(7) -0.005(6) 0.013(6) -0.003(6)
O70 0.152(11) 0.092(11) 0.099(8) -0.006(7) 0.085(8) -0.022(8)
O80 0.128(12) 0.175(14) 0.178(13) 0.027(11) 0.103(10) 0.019(11)
O90 0.240(19) 0.220(19) 0.241(19) -0.053(16) 0.086(16) 0.055(17)

loop_
_atom_type_symbol
_atom_type_description
_atom_type_scat_dispersion_real
_atom_type_scat_dispersion_imag
_atom_type_scat_source
C C 0.0020 0.0020 'International Tables Vol C Tables 4.2.6.8 and 6.1.1.4'
H H 0.0000 0.0000 'International Tables Vol C Tables 4.2.6.8 and 6.1.1.4'
O O 0.0080 0.0060 'International Tables Vol C Tables 4.2.6.8 and 6.1.1.4'
Li Li 0.0000 0.0000 'International Tables Vol C Tables 4.2.6.8 and 6.1.1.4'
Eu Eu -0.5420 3.6690 'International Tables Vol C Tables 4.2.6.8 and 6.1.1.4'

loop_
_geom_angle_atom_site_label_1
_geom_angle_atom_site_label_2
_geom_angle_atom_site_label_3
_geom_angle
O6 Eu1 O1 106.9(4)
O6 Eu1 O5 82.6(3)
O1 Eu1 O5 170.4(4)
O6 Eu1 O4 109.0(3)
O1 Eu1 O4 102.0(3)
O5 Eu1 O4 73.0(3)
O6 Eu1 O2 167.1(3)
O1 Eu1 O2 74.0(4)
O5 Eu1 O2 97.1(3)
O4 Eu1 O2 83.1(3)
O6 Eu1 O3 72.8(4)
O1 Eu1 O3 82.8(3)
O5 Eu1 O3 101.7(3)
O4 Eu1 O3 173.9(4)
O2 Eu1 O3 94.7(4)
O6 Eu1 Li3 97.6(4)
O1 Eu1 Li3 136.3(4)
O5 Eu1 Li3 38.1(5)
O4 Eu1 Li3 34.9(5)
O2 Eu1 Li3 89.8(4)
O3 Eu1 Li3 139.7(5)
O6 Eu1 Li2 36.3(5)
O1 Eu1 Li2 94.8(5)
O5 Eu1 Li2 93.8(5)
O4 Eu1 Li2 145.1(5)
O2 Eu1 Li2 131.2(5)
O3 Eu1 Li2 36.5(5)
Li3 Eu1 Li2 124.7(5)
O6 Eu1 Li1 142.9(5)
O1 Eu1 Li1 37.2(5)
O5 Eu1 Li1 133.7(5)
O4 Eu1 Li1 92.2(5)
O2 Eu1 Li1 36.8(5)
O3 Eu1 Li1 89.4(5)
Li3 Eu1 Li1 116.0(5)
Li2 Eu1 Li1 118.6(6)
O9 Eu2 O12 160.8(3)
O9 Eu2 O7 116.4(3)
O12 Eu2 O7 80.3(3)
O9 Eu2 O8 79.5(3)
O12 Eu2 O8 98.9(3)
O7 Eu2 O8 70.2(3)
O9 Eu2 O10 72.6(3)
O12 Eu2 O10 88.3(3)
O7 Eu2 O10 151.6(3)
O8 Eu2 O10 86.2(3)
O9 Eu2 O11 103.9(3)
O12 Eu2 O11 71.9(3)
O7 Eu2 O11 121.8(3)
O8 Eu2 O11 161.7(3)
O10 Eu2 O11 77.9(3)
O9 Eu2 O13 86.8(4)
O12 Eu2 O13 107.3(4)
O7 Eu2 O13 76.6(4)
O8 Eu2 O13 133.0(4)
O10 Eu2 O13 131.9(3)
O11 Eu2 O13 65.3(4)
O9 Eu2 Li5 35.6(5)
O12 Eu2 Li5 125.3(5)
O7 Eu2 Li5 142.1(5)
O8 Eu2 Li5 77.8(5)
O10 Eu2 Li5 37.3(5)
O11 Eu2 Li5 94.4(5)
O13 Eu2 Li5 114.1(6)
O9 Eu2 Li6 134.4(5)
O12 Eu2 Li6 36.0(5)
O7 Eu2 Li6 107.1(5)
O8 Eu2 Li6 130.3(5)
O10 Eu2 Li6 75.9(5)
O11 Eu2 Li6 36.7(5)
O13 Eu2 Li6 90.5(5)
Li5 Eu2 Li6 108.9(6)
O9 Eu2 Li4 101.1(4)
O12 Eu2 Li4 87.1(5)
O7 Eu2 Li4 35.8(5)
O8 Eu2 Li4 34.7(5)
O10 Eu2 Li4 118.4(5)
O11 Eu2 Li4 153.5(5)
O13 Eu2 Li4 107.9(5)
Li5 Eu2 Li4 111.1(6)
Li6 Eu2 Li4 122.8(6)
C1 O1 Li1 132.7(13)
C1 O1 Eu1 117.0(9)
Li1 O1 Eu1 95.7(8)
C21 O2 Li1 138.5(12)
C21 O2 Eu1 116.7(8)
Li1 O2 Eu1 95.6(9)
C20 O3 Li2 143.0(12)
C20 O3 Eu1 115.2(9)
Li2 O3 Eu1 94.9(8)
C40 O4 Li3 128.6(12)
C40 O4 Eu1 120.7(9)
Li3 O4 Eu1 96.7(8)
C41 O5 Li3 145.5(10)
C41 O5 Eu1 117.1(8)
Li3 O5 Eu1 93.4(7)
C60 O6 Li2 132.1(12)
C60 O6 Eu1 121.4(8)
Li2 O6 Eu1 96.1(8)
C81 O7 Li4 133.9(11)
C81 O7 Eu2 118.3(7)
Li4 O7 Eu2 97.2(8)
C80 O8 Li4 139.0(11)
C80 O8 Eu2 121.7(7)
Li4 O8 Eu2 98.2(8)
C61 O9 Li5 125.2(10)
C61 O9 Eu2 118.8(7)
Li5 O9 Eu2 97.7(8)
C101 O10 Li5 139.1(11)
C101 O10 Eu2 123.9(8)
Li5 O10 Eu2 93.7(8)
C112 O11 Li6 123.4(12)
C112 O11 Eu2 120.1(8)
Li6 O11 Eu2 93.8(8)
C100 O12 Li6 140.6(11)
C100 O12 Eu2 122.8(8)
Li6 O12 Eu2 96.6(8)
O20 Li1 O2 138.8(15)
O20 Li1 O1 125.4(15)
O2 Li1 O1 94.6(11)
O20 Li1 Eu1 168.2(13)
O2 Li1 Eu1 47.5(6)
O1 Li1 Eu1 47.1(6)
O6 Li2 O3 96.1(12)
O6 Li2 O40 130.9(14)
O3 Li2 O40 132.5(15)
O6 Li2 Eu1 47.6(6)
O3 Li2 Eu1 48.6(6)
O40 Li2 Eu1 176.0(11)
O4 Li3 O5 96.9(10)
O4 Li3 O30 126.8(13)
O5 Li3 O30 129.9(11)
O4 Li3 Eu1 48.4(6)
O5 Li3 Eu1 48.5(5)
O30 Li3 Eu1 159.2(10)
O8 Li4 O7 93.9(12)
O8 Li4 O50 136.9(14)
O7 Li4 O50 128.4(14)
O8 Li4 Eu2 47.1(6)
O7 Li4 Eu2 47.1(6)
O50 Li4 Eu2 174.8(12)
O9 Li5 O10 95.5(9)
O9 Li5 O60 131.6(14)
O10 Li5 O60 128.5(13)
O9 Li5 Eu2 46.8(5)
O10 Li5 Eu2 49.0(5)
O60 Li5 Eu2 167.9(12)
O12 Li6 O11 95.7(11)
O12 Li6 O70 132.3(13)
O11 Li6 O70 120.3(13)
O12 Li6 Eu2 47.4(6)
O11 Li6 Eu2 49.5(6)
O70 Li6 Eu2 160.1(12)
O1 C1 C10 123.5(15)
O1 C1 C2 122.3(15)
C10 C1 C2 113.7(15)
C3 C2 C1 127.1(19)
C2 C3 C4 120(2)
C5 C4 C3 123.5(19)
C5 C4 C9 117.6(19)
C3 C4 C9 118.9(17)
C6 C5 C4 120(2)
C5 C6 C7 126(2)
C6 C7 C8 114.9(19)
C9 C8 C7 124.4(18)
C8 C9 C10 125.0(17)
C8 C9 C4 116.9(16)
C10 C9 C4 118.2(17)
C9 C10 C1 121.8(15)
C9 C10 C11 120.9(15)
C1 C10 C11 117.3(13)
C12 C11 C20 120.6(14)
C12 C11 C10 120.9(13)
C20 C11 C10 118.5(14)
C13 C12 C11 124.9(14)
C13 C12 C17 116.3(13)
C11 C12 C17 118.8(13)
C12 C13 C14 121.5(19)
C15 C14 C13 117.2(19)
C16 C15 C14 125(2)
C15 C16 C17 119(2)
C12 C17 C16 120.8(17)
C12 C17 C18 118.8(12)
C16 C17 C18 120.2(17)
C19 C18 C17 121.7(15)
C18 C19 C20 120.8(16)
O3 C20 C11 122.5(13)
O3 C20 C19 118.3(13)
C11 C20 C19 119.0(13)
O2 C21 C30 122.7(13)
O2 C21 C22 120.0(13)
C30 C21 C22 117.2(13)
C23 C22 C21 124.0(14)
C22 C23 C24 121.6(15)
C23 C24 C29 119.6(14)
C23 C24 C25 125.9(17)
C29 C24 C25 114.6(16)
C26 C25 C24 124.3(18)
C25 C26 C27 117.6(17)
C28 C27 C26 123.2(18)
C27 C28 C29 122.5(17)
C28 C29 C30 125.8(15)
C28 C29 C24 117.8(14)
C30 C29 C24 116.3(13)
C21 C30 C29 121.3(13)
C21 C30 C31 121.0(12)
C29 C30 C31 117.7(12)
C32 C31 C40 123.3(14)
C32 C31 C30 118.7(13)
C40 C31 C30 117.8(12)
C33 C32 C31 124.4(15)
C33 C32 C37 116.6(15)
C31 C32 C37 118.9(16)
C32 C33 C34 122.6(19)
C35 C34 C33 118(2)
C36 C35 C34 123(2)
C35 C36 C37 120(2)
C38 C37 C32 118.5(15)
C38 C37 C36 121.8(18)
C32 C37 C36 119.8(18)
C37 C38 C39 124.1(17)
C38 C39 C40 116.6(17)
O4 C40 C31 122.7(14)
O4 C40 C39 119.1(15)
C31 C40 C39 118.2(14)
O5 C41 C50 123.3(12)
O5 C41 C42 120.1(12)
C50 C41 C42 116.6(12)
C43 C42 C41 120.6(13)
C42 C43 C44 121.7(13)
C49 C44 C45 119.6(14)
C49 C44 C43 120.1(14)
C45 C44 C43 120.4(14)
C46 C45 C44 119.1(14)
C47 C46 C45 121.6(15)
C46 C47 C48 120.4(14)
C47 C48 C49 120.8(13)
C44 C49 C48 118.3(13)
C44 C49 C50 118.3(12)
C48 C49 C50 123.3(12)
C41 C50 C49 122.6(11)
C41 C50 C51 118.5(13)
C49 C50 C51 118.8(12)
C60 C51 C52 121.9(14)
C60 C51 C50 119.1(13)
C52 C51 C50 118.8(12)
C51 C52 C53 124.2(13)
C51 C52 C57 119.6(12)
C53 C52 C57 116.1(12)
C54 C53 C52 122.5(15)
C53 C54 C55 118.0(15)
C56 C55 C54 123.5(13)
C55 C56 C57 119.2(14)
C56 C57 C58 123.9(14)
C56 C57 C52 120.3(13)
C58 C57 C52 115.8(12)
C59 C58 C57 123.0(15)
C58 C59 C60 122.0(14)
O6 C60 C51 124.7(14)
O6 C60 C59 118.1(12)
C51 C60 C59 117.2(13)
O9 C61 C70 122.7(12)
O9 C61 C62 120.4(13)
C70 C61 C62 116.7(13)
C63 C62 C61 123.6(14)
C62 C63 C64 119.8(15)
C63 C64 C69 120.0(14)
C63 C64 C65 122.4(16)
C69 C64 C65 117.1(16)
C66 C65 C64 119.4(16)
C65 C66 C67 122.0(16)
C68 C67 C66 118.8(16)
C67 C68 C69 126.6(17)
C68 C69 C70 127.1(13)
C68 C69 C64 115.8(14)
C70 C69 C64 117.1(13)
C69 C70 C61 122.5(12)
C69 C70 C71 121.0(11)
C61 C70 C71 116.5(12)
C80 C71 C70 123.2(11)
C80 C71 C72 115.8(13)
C70 C71 C72 121.0(12)
C77 C72 C73 120.9(11)
C77 C72 C71 122.1(12)
C73 C72 C71 116.8(12)
C74 C73 C72 114.5(12)
C75 C74 C73 122.3(12)
C76 C75 C74 122.3(13)
C75 C76 C77 119.1(15)
C78 C77 C76 122.4(14)
C78 C77 C72 117.1(11)
C76 C77 C72 120.5(13)
C79 C78 C77 121.7(13)
C78 C79 C80 122.7(12)
O8 C80 C71 119.9(12)
O8 C80 C79 119.5(10)
C71 C80 C79 120.4(12)
O7 C81 C90 123.4(13)
O7 C81 C82 119.7(12)
C90 C81 C82 117.0(12)
C83 C82 C81 120.4(12)
C82 C83 C84 124.6(13)
C83 C84 C89 117.1(11)
C83 C84 C85 125.6(13)
C89 C84 C85 117.3(13)
C86 C85 C84 121.1(14)
C87 C86 C85 122.0(13)
C86 C87 C88 123.2(14)
C87 C88 C89 118.8(15)
C90 C89 C84 121.2(12)
C90 C89 C88 121.5(13)
C84 C89 C88 117.4(12)
C89 C90 C81 119.5(14)
C89 C90 C91 121.6(12)
C81 C90 C91 118.9(12)
C100 C91 C92 121.6(12)
C100 C91 C90 117.2(12)
C92 C91 C90 121.2(12)
C93 C92 C97 118.6(12)
C93 C92 C91 120.8(12)
C97 C92 C91 120.6(12)
C94 C93 C92 121.5(13)
C95 C94 C93 120.5(15)
C94 C95 C96 119.7(15)
C97 C96 C95 118.9(13)
C96 C97 C98 121.0(13)
C96 C97 C92 120.8(13)
C98 C97 C92 118.1(12)
C99 C98 C97 123.5(13)
C98 C99 C100 121.7(13)
O12 C100 C91 124.4(13)
O12 C100 C99 121.3(12)
C91 C100 C99 114.2(12)
O10 C101 C110 122.6(12)
O10 C101 C102 121.7(13)
C110 C101 C102 115.7(14)
C103 C102 C101 123.8(15)
C102 C103 C104 119.6(15)
C105 C104 C103 118(2)
C105 C104 C109 124(2)
C103 C104 C109 118.2(15)
C106 C105 C104 118(2)
C105 C106 C107 122(2)
C106 C107 C108 123(2)
C107 C108 C109 115.4(19)
C110 C109 C104 120.7(14)
C110 C109 C108 121.6(15)
C104 C109 C108 117.5(15)
C101 C110 C109 121.8(14)
C101 C110 C111 119.2(12)
C109 C110 C111 119.0(13)
C112 C111 C120 122.7(17)
C112 C111 C110 119.5(13)
C120 C111 C110 117.6(17)
O11 C112 C111 121.9(14)
O11 C112 C113 123.6(17)
C111 C112 C113 114.4(16)
C114 C113 C112 122(2)
C115 C114 C113 124.2(19)
C114 C115 C116 123(2)
C114 C115 C120 120.5(17)
C116 C115 C120 116(3)
C117 C116 C115 117(3)
C116 C117 C118 127(3)
C119 C118 C117 118(3)
C118 C119 C120 120(2)
C119 C120 C115 121.3(17)
C119 C120 C111 123(2)
C115 C120 C111 116(2)
C123 O20 C121 108.1(15)
C123 O20 Li1 125.2(14)
C121 O20 Li1 126.3(15)
C122 C121 O20 114(2)
O20 C123 C124 112.7(19)
C131 O30 C133 116.4(12)
C131 O30 Li3 122.9(13)
C133 O30 Li3 116.1(12)
O30 C131 C132 114.6(16)
O30 C133 C134 113.9(15)
C143 O40 C141 113.3(15)
C143 O40 Li2 122.5(15)
C141 O40 Li2 120.3(14)
C142 C141 O40 113.8(17)
O40 C143 C144 109.7(18)
C153 O50 C151 113.3(11)
C153 O50 Li4 121.9(12)
C151 O50 Li4 119.4(12)
O50 C151 C152 107.4(14)
O50 C153 C154 110.0(14)
C163 O60 C161 113.5(12)
C163 O60 Li5 119.8(13)
C161 O60 Li5 119.2(13)
C162 C161 O60 110.2(15)
O60 C163 C164 111.5(14)
C173 O70 C171 111.1(16)
C173 O70 Li6 120.7(14)
C171 O70 Li6 128.1(16)
O70 C171 C172 103.6(19)
O70 C173 C174 114.0(18)
C183 O80 C181 117.0(16)
C182 C181 O80 111.4(17)
O80 C183 C184 114.4(17)
C193 O90 C191 113(2)
O90 C191 C192 105.0(19)
O90 C193 C194 109(2)

loop_
_geom_bond_atom_site_label_1
_geom_bond_atom_site_label_2
_geom_bond_distance
Eu1 O6 2.273(12)
Eu1 O1 2.277(11)
Eu1 O5 2.280(11)
Eu1 O4 2.286(11)
Eu1 O2 2.292(11)
Eu1 O3 2.306(12)
Eu1 Li3 3.037(18)
Eu1 Li2 3.06(2)
Eu1 Li1 3.09(2)
Eu2 O9 2.273(9)
Eu2 O12 2.307(11)
Eu2 O7 2.319(10)
Eu2 O8 2.326(10)
Eu2 O10 2.339(11)
Eu2 O11 2.373(12)
Eu2 O13 2.616(10)
Eu2 Li5 3.091(18)
Eu2 Li6 3.11(2)
Eu2 Li4 3.14(2)
O1 C1 1.265(17)
O1 Li1 1.88(3)
O2 C21 1.324(15)
O2 Li1 1.86(2)
O3 C20 1.330(15)
O3 Li2 1.83(3)
O4 C40 1.348(17)
O4 Li3 1.75(2)
O5 C41 1.310(15)
O5 Li3 1.88(2)
O6 C60 1.334(15)
O6 Li2 1.83(2)
O7 C81 1.333(15)
O7 Li4 1.85(3)
O8 C80 1.336(14)
O8 Li4 1.81(2)
O9 C61 1.339(16)
O9 Li5 1.81(2)
O10 C101 1.270(16)
O10 Li5 1.88(2)
O11 C112 1.300(17)
O11 Li6 1.86(2)
O12 C100 1.277(15)
O12 Li6 1.84(2)
Li1 O20 1.84(2)
Li2 O40 1.88(2)
Li3 O30 1.91(2)
Li4 O50 1.87(3)
Li5 O60 1.94(2)
Li6 O70 1.88(2)
C1 C10 1.46(2)
C1 C2 1.48(2)
C2 C3 1.29(2)
C3 C4 1.42(2)
C4 C5 1.37(2)
C4 C9 1.51(2)
C5 C6 1.34(3)
C6 C7 1.38(3)
C7 C8 1.38(2)
C8 C9 1.36(2)
C9 C10 1.41(2)
C10 C11 1.486(19)
C11 C12 1.406(19)
C11 C20 1.419(18)
C12 C13 1.36(2)
C12 C17 1.42(2)
C13 C14 1.42(3)
C14 C15 1.39(3)
C15 C16 1.24(3)
C16 C17 1.45(2)
C17 C18 1.46(2)
C18 C19 1.31(2)
C19 C20 1.44(2)
C21 C30 1.363(18)
C21 C22 1.441(19)
C22 C23 1.270(19)
C23 C24 1.38(2)
C24 C29 1.46(2)
C24 C25 1.46(2)
C25 C26 1.36(3)
C26 C27 1.36(2)
C27 C28 1.35(2)
C28 C29 1.402(19)
C29 C30 1.436(18)
C30 C31 1.55(2)
C31 C32 1.393(19)
C31 C40 1.39(2)
C32 C33 1.38(2)
C32 C37 1.42(2)
C33 C34 1.42(2)
C34 C35 1.39(3)
C35 C36 1.29(3)
C36 C37 1.45(2)
C37 C38 1.40(3)
C38 C39 1.40(2)
C39 C40 1.47(2)
C41 C50 1.418(18)
C41 C42 1.462(18)
C42 C43 1.359(19)
C43 C44 1.43(2)
C44 C49 1.397(18)
C44 C45 1.419(19)
C45 C46 1.37(2)
C46 C47 1.36(2)
C47 C48 1.365(18)
C48 C49 1.411(17)
C49 C50 1.429(19)
C50 C51 1.524(19)
C51 C60 1.377(18)
C51 C52 1.403(18)
C52 C53 1.411(18)
C52 C57 1.473(19)
C53 C54 1.395(18)
C54 C55 1.40(2)
C55 C56 1.35(2)
C56 C57 1.407(18)
C57 C58 1.42(2)
C58 C59 1.324(19)
C59 C60 1.451(19)
C61 C70 1.404(18)
C61 C62 1.432(19)
C62 C63 1.33(2)
C63 C64 1.40(2)
C64 C69 1.47(2)
C64 C65 1.49(2)
C65 C66 1.33(2)
C66 C67 1.42(2)
C67 C68 1.308(18)
C68 C69 1.380(18)
C69 C70 1.393(17)
C70 C71 1.469(18)
C71 C80 1.376(17)
C71 C72 1.486(17)
C72 C77 1.424(18)
C72 C73 1.480(16)
C73 C74 1.424(18)
C74 C75 1.41(2)
C75 C76 1.37(2)
C76 C77 1.405(19)
C77 C78 1.400(18)
C78 C79 1.332(18)
C79 C80 1.434(18)
C81 C90 1.404(19)
C81 C82 1.481(18)
C82 C83 1.295(17)
C83 C84 1.369(18)
C84 C89 1.436(18)
C84 C85 1.481(18)
C85 C86 1.32(2)
C86 C87 1.308(18)
C87 C88 1.408(18)
C88 C89 1.453(18)
C89 C90 1.392(17)
C90 C91 1.491(19)
C91 C100 1.418(17)
C91 C92 1.447(17)
C92 C93 1.390(17)
C92 C97 1.408(18)
C93 C94 1.387(18)
C94 C95 1.37(2)
C95 C96 1.44(2)
C96 C97 1.388(19)
C97 C98 1.404(19)
C98 C99 1.334(18)
C99 C100 1.517(18)
C101 C110 1.409(19)
C101 C102 1.422(19)
C102 C103 1.39(2)
C103 C104 1.41(2)
C104 C105 1.39(2)
C104 C109 1.42(2)
C105 C106 1.34(3)
C106 C107 1.38(3)
C107 C108 1.45(2)
C108 C109 1.45(2)
C109 C110 1.412(19)
C110 C111 1.51(2)
C111 C112 1.42(2)
C111 C120 1.50(2)
C112 C113 1.47(2)
C113 C114 1.35(3)
C114 C115 1.34(3)
C115 C116 1.43(3)
C115 C120 1.43(3)
C116 C117 1.30(3)
C117 C118 1.38(3)
C118 C119 1.32(3)
C119 C120 1.38(3)
O20 C123 1.405(14)
O20 C121 1.426(15)
C121 C122 1.408(16)
C123 C124 1.409(15)
O30 C131 1.399(14)
O30 C133 1.410(13)
C131 C132 1.407(15)
C133 C134 1.420(14)
O40 C143 1.399(14)
O40 C141 1.419(14)
C141 C142 1.412(15)
C143 C144 1.442(16)
O50 C153 1.396(13)
O50 C151 1.416(13)
C151 C152 1.438(15)
C153 C154 1.422(14)
O60 C163 1.393(13)
O60 C161 1.416(13)
C161 C162 1.411(14)
C163 C164 1.405(14)
O70 C173 1.395(14)
O70 C171 1.417(15)
C171 C172 1.420(16)
C173 C174 1.405(15)
O80 C183 1.389(14)
O80 C181 1.404(14)
C181 C182 1.403(15)
C183 C184 1.398(15)
O90 C193 1.410(16)
O90 C191 1.421(15)
C191 C192 1.430(16)
C193 C194 1.430(16)

loop_
_geom_torsion_atom_site_label_1
_geom_torsion_atom_site_label_2
_geom_torsion_atom_site_label_3
_geom_torsion_atom_site_label_4
_geom_torsion
O6 Eu1 O1 C1 -23.5(12)
O5 Eu1 O1 C1 165.0(19)
O4 Eu1 O1 C1 -137.7(11)
O2 Eu1 O1 C1 143.1(11)
O3 Eu1 O1 C1 46.1(11)
Li3 Eu1 O1 C1 -144.7(11)
Li2 Eu1 O1 C1 11.5(12)
Li1 Eu1 O1 C1 144.7(15)
O6 Eu1 O1 Li1 -168.1(8)
O5 Eu1 O1 Li1 20(2)
O4 Eu1 O1 Li1 77.6(8)
O2 Eu1 O1 Li1 -1.5(8)
O3 Eu1 O1 Li1 -98.6(8)
Li3 Eu1 O1 Li1 70.6(10)
Li2 Eu1 O1 Li1 -133.1(9)
O6 Eu1 O2 C21 -109.7(16)
O1 Eu1 O2 C21 154.7(10)
O5 Eu1 O2 C21 -21.7(10)
O4 Eu1 O2 C21 50.1(9)
O3 Eu1 O2 C21 -124.2(9)
Li3 Eu1 O2 C21 15.8(10)
Li2 Eu1 O2 C21 -123.1(10)
Li1 Eu1 O2 C21 153.2(13)
O6 Eu1 O2 Li1 97.1(17)
O1 Eu1 O2 Li1 1.5(8)
O5 Eu1 O2 Li1 -174.9(8)
O4 Eu1 O2 Li1 -103.1(8)
O3 Eu1 O2 Li1 82.7(8)
Li3 Eu1 O2 Li1 -137.4(9)
Li2 Eu1 O2 Li1 83.8(10)
O6 Eu1 O3 C20 159.7(10)
O1 Eu1 O3 C20 49.5(9)
O5 Eu1 O3 C20 -121.9(9)
O4 Eu1 O3 C20 -92(3)
O2 Eu1 O3 C20 -23.6(10)
Li3 Eu1 O3 C20 -118.9(10)
Li2 Eu1 O3 C20 157.7(13)
Li1 Eu1 O3 C20 12.8(10)
O6 Eu1 O3 Li2 2.0(8)
O1 Eu1 O3 Li2 -108.2(8)
O5 Eu1 O3 Li2 80.4(8)
O4 Eu1 O3 Li2 110(3)
O2 Eu1 O3 Li2 178.6(8)
Li3 Eu1 O3 Li2 83.4(10)
Li1 Eu1 O3 Li2 -144.9(9)
O6 Eu1 O4 C40 -141.1(11)
O1 Eu1 O4 C40 -28.4(11)
O5 Eu1 O4 C40 143.2(11)
O2 Eu1 O4 C40 43.5(11)
O3 Eu1 O4 C40 113(3)
Li3 Eu1 O4 C40 143.2(15)
Li2 Eu1 O4 C40 -145.4(12)
Li1 Eu1 O4 C40 7.8(12)
O6 Eu1 O4 Li3 75.7(8)
O1 Eu1 O4 Li3 -171.6(8)
O5 Eu1 O4 Li3 0.0(8)
O2 Eu1 O4 Li3 -99.6(8)
O3 Eu1 O4 Li3 -30(4)
Li2 Eu1 O4 Li3 71.4(12)
Li1 Eu1 O4 Li3 -135.4(9)
O6 Eu1 O5 C41 50.8(9)
O1 Eu1 O5 C41 -137.4(19)
O4 Eu1 O5 C41 163.3(10)
O2 Eu1 O5 C41 -116.2(9)
O3 Eu1 O5 C41 -19.9(10)
Li3 Eu1 O5 C41 163.3(13)
Li2 Eu1 O5 C41 16.1(10)
Li1 Eu1 O5 C41 -120.5(10)
O6 Eu1 O5 Li3 -112.4(7)
O1 Eu1 O5 Li3 59(2)
O4 Eu1 O5 Li3 0.0(7)
O2 Eu1 O5 Li3 80.5(7)
O3 Eu1 O5 Li3 176.9(7)
Li2 Eu1 O5 Li3 -147.1(8)
Li1 Eu1 O5 Li3 76.3(10)
O1 Eu1 O6 C60 -136.5(10)
O5 Eu1 O6 C60 42.0(10)
O4 Eu1 O6 C60 -27.1(11)
O2 Eu1 O6 C60 131.7(15)
O3 Eu1 O6 C60 146.8(11)
Li3 Eu1 O6 C60 6.9(11)
Li2 Eu1 O6 C60 148.8(14)
Li1 Eu1 O6 C60 -148.4(11)
O1 Eu1 O6 Li2 74.7(8)
O5 Eu1 O6 Li2 -106.7(8)
O4 Eu1 O6 Li2 -175.8(8)
O2 Eu1 O6 Li2 -17.1(19)
O3 Eu1 O6 Li2 -2.0(8)
Li3 Eu1 O6 Li2 -141.8(9)
Li1 Eu1 O6 Li2 62.8(12)
O9 Eu2 O7 C81 -139.1(9)
O12 Eu2 O7 C81 50.9(9)
O8 Eu2 O7 C81 154.2(10)
O10 Eu2 O7 C81 118.5(10)
O11 Eu2 O7 C81 -10.5(10)
O13 Eu2 O7 C81 -59.7(9)
Li5 Eu2 O7 C81 -171.8(11)
Li6 Eu2 O7 C81 26.7(10)
Li4 Eu2 O7 C81 149.5(13)
O9 Eu2 O7 Li4 71.3(8)
O12 Eu2 O7 Li4 -98.6(8)
O8 Eu2 O7 Li4 4.6(8)
O10 Eu2 O7 Li4 -31.0(10)
O11 Eu2 O7 Li4 -160.0(8)
O13 Eu2 O7 Li4 150.8(8)
Li5 Eu2 O7 Li4 38.6(12)
Li6 Eu2 O7 Li4 -122.9(9)
O9 Eu2 O8 C80 42.2(9)
O12 Eu2 O8 C80 -118.5(9)
O7 Eu2 O8 C80 165.3(9)
O10 Eu2 O8 C80 -30.8(9)
O11 Eu2 O8 C80 -60.4(14)
O13 Eu2 O8 C80 117.6(9)
Li5 Eu2 O8 C80 5.9(10)
Li6 Eu2 O8 C80 -98.7(10)
Li4 Eu2 O8 C80 170.1(13)
O9 Eu2 O8 Li4 -127.9(9)
O12 Eu2 O8 Li4 71.5(9)
O7 Eu2 O8 Li4 -4.7(8)
O10 Eu2 O8 Li4 159.1(8)
O11 Eu2 O8 Li4 129.5(12)
O13 Eu2 O8 Li4 -52.5(9)
Li5 Eu2 O8 Li4 -164.1(10)
Li6 Eu2 O8 Li4 91.3(10)
O12 Eu2 O9 C61 140.7(12)
O7 Eu2 O9 C61 -7.6(10)
O8 Eu2 O9 C61 53.9(9)
O10 Eu2 O9 C61 143.2(9)
O11 Eu2 O9 C61 -144.5(9)
O13 Eu2 O9 C61 -80.9(9)
Li5 Eu2 O9 C61 137.6(13)
Li6 Eu2 O9 C61 -168.5(10)
Li4 Eu2 O9 C61 26.7(10)
O12 Eu2 O9 Li5 3.1(14)
O7 Eu2 O9 Li5 -145.2(8)
O8 Eu2 O9 Li5 -83.7(8)
O10 Eu2 O9 Li5 5.6(8)
O11 Eu2 O9 Li5 77.9(8)
O13 Eu2 O9 Li5 141.5(8)
Li6 Eu2 O9 Li5 53.9(10)
Li4 Eu2 O9 Li5 -110.9(9)
O9 Eu2 O10 C101 157.4(10)
O12 Eu2 O10 C101 -23.4(10)
O7 Eu2 O10 C101 -89.1(11)
O8 Eu2 O10 C101 -122.5(10)
O11 Eu2 O10 C101 48.4(10)
O13 Eu2 O10 C101 88.5(11)
Li5 Eu2 O10 C101 162.7(14)
Li6 Eu2 O10 C101 10.8(10)
Li4 Eu2 O10 C101 -109.1(10)
O9 Eu2 O10 Li5 -5.4(8)
O12 Eu2 O10 Li5 173.8(8)
O7 Eu2 O10 Li5 108.1(10)
O8 Eu2 O10 Li5 74.8(8)
O11 Eu2 O10 Li5 -114.3(8)
O13 Eu2 O10 Li5 -74.2(9)
Li6 Eu2 O10 Li5 -152.0(9)
Li4 Eu2 O10 Li5 88.1(9)
O9 Eu2 O11 C112 -18.3(11)
O12 Eu2 O11 C112 142.3(12)
O7 Eu2 O11 C112 -152.1(10)
O8 Eu2 O11 C112 80.4(15)
O10 Eu2 O11 C112 50.1(11)
O13 Eu2 O11 C112 -98.0(11)
Li5 Eu2 O11 C112 16.5(12)
Li6 Eu2 O11 C112 132.6(14)
Li4 Eu2 O11 C112 -178.7(13)
O9 Eu2 O11 Li6 -150.9(8)
O12 Eu2 O11 Li6 9.6(8)
O7 Eu2 O11 Li6 75.2(8)
O8 Eu2 O11 Li6 -52.3(13)
O10 Eu2 O11 Li6 -82.5(8)
O13 Eu2 O11 Li6 129.4(8)
Li5 Eu2 O11 Li6 -116.1(9)
Li4 Eu2 O11 Li6 48.7(14)
O9 Eu2 O12 C100 -108.5(13)
O7 Eu2 O12 C100 43.0(10)
O8 Eu2 O12 C100 -25.0(11)
O10 Eu2 O12 C100 -110.9(11)
O11 Eu2 O12 C100 171.3(11)
O13 Eu2 O12 C100 115.5(11)
Li5 Eu2 O12 C100 -106.3(11)
Li6 Eu2 O12 C100 -178.9(15)
Li4 Eu2 O12 C100 7.6(11)
O9 Eu2 O12 Li6 70.4(14)
O7 Eu2 O12 Li6 -138.1(8)
O8 Eu2 O12 Li6 153.9(8)
O10 Eu2 O12 Li6 68.1(8)
O11 Eu2 O12 Li6 -9.8(8)
O13 Eu2 O12 Li6 -65.6(8)
Li5 Eu2 O12 Li6 72.6(10)
Li4 Eu2 O12 Li6 -173.4(9)
C21 O2 Li1 O20 23(3)
Eu1 O2 Li1 O20 166(2)
C21 O2 Li1 O1 -144.3(14)
Eu1 O2 Li1 O1 -1.8(9)
C21 O2 Li1 Eu1 -142.5(17)
C1 O1 Li1 O20 56(2)
Eu1 O1 Li1 O20 -168.1(14)
C1 O1 Li1 O2 -133.6(15)
Eu1 O1 Li1 O2 1.8(9)
C1 O1 Li1 Eu1 -135.4(17)
O6 Eu1 Li1 O20 74(6)
O1 Eu1 Li1 O20 55(6)
O5 Eu1 Li1 O20 -120(6)
O4 Eu1 Li1 O20 -52(6)
O2 Eu1 Li1 O20 -127(6)
O3 Eu1 Li1 O20 134(6)
Li3 Eu1 Li1 O20 -79(6)
Li2 Eu1 Li1 O20 111(6)
O6 Eu1 Li1 O2 -158.5(6)
O1 Eu1 Li1 O2 -177.6(13)
O5 Eu1 Li1 O2 7.1(11)
O4 Eu1 Li1 O2 75.4(7)
O3 Eu1 Li1 O2 -98.7(7)
Li3 Eu1 Li1 O2 48.9(10)
Li2 Eu1 Li1 O2 -121.6(8)
O6 Eu1 Li1 O1 19.0(13)
O5 Eu1 Li1 O1 -175.4(5)
O4 Eu1 Li1 O1 -107.0(7)
O2 Eu1 Li1 O1 177.6(13)
O3 Eu1 Li1 O1 78.9(7)
Li3 Eu1 Li1 O1 -133.6(7)
Li2 Eu1 Li1 O1 55.9(10)
C60 O6 Li2 O3 -141.0(13)
Eu1 O6 Li2 O3 2.4(10)
C60 O6 Li2 O40 32(3)
Eu1 O6 Li2 O40 175.1(16)
C60 O6 Li2 Eu1 -143.4(16)
C20 O3 Li2 O6 -147.7(16)
Eu1 O3 Li2 O6 -2.4(10)
C20 O3 Li2 O40 40(3)
Eu1 O3 Li2 O40 -174.9(16)
C20 O3 Li2 Eu1 -145(2)
O1 Eu1 Li2 O6 -112.1(7)
O5 Eu1 Li2 O6 72.2(8)
O4 Eu1 Li2 O6 6.9(14)
O2 Eu1 Li2 O6 175.0(6)
O3 Eu1 Li2 O6 176.8(13)
Li3 Eu1 Li2 O6 48.1(11)
Li1 Eu1 Li2 O6 -142.3(8)
O6 Eu1 Li2 O3 -176.8(13)
O1 Eu1 Li2 O3 71.1(8)
O5 Eu1 Li2 O3 -104.7(7)
O4 Eu1 Li2 O3 -169.9(6)
O2 Eu1 Li2 O3 -1.8(11)
Li3 Eu1 Li2 O3 -128.7(8)
Li1 Eu1 Li2 O3 40.9(11)
O6 Eu1 Li2 O40 -68(19)
O1 Eu1 Li2 O40 180(100)
O5 Eu1 Li2 O40 4(20)
O4 Eu1 Li2 O40 -61(20)
O2 Eu1 Li2 O40 107(20)
O3 Eu1 Li2 O40 109(20)
Li3 Eu1 Li2 O40 -20(20)
Li1 Eu1 Li2 O40 150(19)
C40 O4 Li3 O5 -138.7(13)
Eu1 O4 Li3 O5 0.0(9)
C40 O4 Li3 O30 68(2)
Eu1 O4 Li3 O30 -153.7(12)
C40 O4 Li3 Eu1 -138.8(15)
C41 O5 Li3 O4 -153.1(17)
Eu1 O5 Li3 O4 0.0(9)
C41 O5 Li3 O30 -1(3)
Eu1 O5 Li3 O30 152.5(14)
C41 O5 Li3 Eu1 -153(2)
O6 Eu1 Li3 O4 -112.4(7)
O1 Eu1 Li3 O4 12.0(11)
O5 Eu1 Li3 O4 180.0(12)
O2 Eu1 Li3 O4 78.2(7)
O3 Eu1 Li3 O4 175.2(6)
Li2 Eu1 Li3 O4 -138.8(8)
Li1 Eu1 Li3 O4 51.3(10)
O6 Eu1 Li3 O5 67.6(7)
O1 Eu1 Li3 O5 -168.0(6)
O4 Eu1 Li3 O5 -180.0(12)
O2 Eu1 Li3 O5 -101.8(7)
O3 Eu1 Li3 O5 -4.7(11)
Li2 Eu1 Li3 O5 41.2(10)
Li1 Eu1 Li3 O5 -128.6(8)
O6 Eu1 Li3 O30 -27(3)
O1 Eu1 Li3 O30 97(3)
O5 Eu1 Li3 O30 -95(3)
O4 Eu1 Li3 O30 85(3)
O2 Eu1 Li3 O30 163(3)
O3 Eu1 Li3 O30 -100(3)
Li2 Eu1 Li3 O30 -54(3)
Li1 Eu1 Li3 O30 137(3)
C80 O8 Li4 O7 -161.5(13)
Eu2 O8 Li4 O7 5.6(10)
C80 O8 Li4 O50 8(3)
Eu2 O8 Li4 O50 175.4(18)
C80 O8 Li4 Eu2 -167.1(17)
C81 O7 Li4 O8 -147.3(12)
Eu2 O7 Li4 O8 -5.6(10)
C81 O7 Li4 O50 42(2)
Eu2 O7 Li4 O50 -176.7(14)
C81 O7 Li4 Eu2 -141.7(15)
O9 Eu2 Li4 O8 52.2(8)
O12 Eu2 Li4 O8 -110.3(8)
O7 Eu2 Li4 O8 172.4(13)
O10 Eu2 Li4 O8 -23.8(9)
O11 Eu2 Li4 O8 -147.1(8)
O13 Eu2 Li4 O8 142.4(7)
Li5 Eu2 Li4 O8 16.6(10)
Li6 Eu2 Li4 O8 -114.9(8)
O9 Eu2 Li4 O7 -120.1(7)
O12 Eu2 Li4 O7 77.4(7)
O8 Eu2 Li4 O7 -172.4(13)
O10 Eu2 Li4 O7 163.8(6)
O11 Eu2 Li4 O7 40.5(15)
O13 Eu2 Li4 O7 -29.9(8)
Li5 Eu2 Li4 O7 -155.7(8)
Li6 Eu2 Li4 O7 72.8(10)
O9 Eu2 Li4 O50 -91(12)
O12 Eu2 Li4 O50 107(12)
O7 Eu2 Li4 O50 30(12)
O8 Eu2 Li4 O50 -143(13)
O10 Eu2 Li4 O50 -167(12)
O11 Eu2 Li4 O50 70(12)
O13 Eu2 Li4 O50 0(12)
Li5 Eu2 Li4 O50 -126(12)
Li6 Eu2 Li4 O50 102(12)
C61 O9 Li5 O10 -140.3(11)
Eu2 O9 Li5 O10 -6.7(10)
C61 O9 Li5 O60 63(2)
Eu2 O9 Li5 O60 -163.8(15)
C61 O9 Li5 Eu2 -133.6(13)
C101 O10 Li5 O9 -151.5(14)
Eu2 O10 Li5 O9 6.4(9)
C101 O10 Li5 O60 7(3)
Eu2 O10 Li5 O60 164.6(15)
C101 O10 Li5 Eu2 -157.9(17)
O12 Eu2 Li5 O9 -178.7(6)
O7 Eu2 Li5 O9 56.3(12)
O8 Eu2 Li5 O9 88.9(7)
O10 Eu2 Li5 O9 -171.2(13)
O11 Eu2 Li5 O9 -107.9(7)
O13 Eu2 Li5 O9 -42.9(9)
Li6 Eu2 Li5 O9 -142.4(7)
Li4 Eu2 Li5 O9 79.3(9)
O9 Eu2 Li5 O10 171.2(13)
O12 Eu2 Li5 O10 -7.5(10)
O7 Eu2 Li5 O10 -132.5(7)
O8 Eu2 Li5 O10 -99.9(7)
O11 Eu2 Li5 O10 63.3(7)
O13 Eu2 Li5 O10 128.3(7)
Li6 Eu2 Li5 O10 28.8(9)
Li4 Eu2 Li5 O10 -109.5(8)
O9 Eu2 Li5 O60 88(6)
O12 Eu2 Li5 O60 -91(6)
O7 Eu2 Li5 O60 144(5)
O8 Eu2 Li5 O60 177(6)
O10 Eu2 Li5 O60 -83(6)
O11 Eu2 Li5 O60 -20(6)
O13 Eu2 Li5 O60 45(6)
Li6 Eu2 Li5 O60 -54(6)
Li4 Eu2 Li5 O60 167(6)
C100 O12 Li6 O11 -169.5(15)
Eu2 O12 Li6 O11 11.9(9)
C100 O12 Li6 O70 -29(3)
Eu2 O12 Li6 O70 152.9(16)
C100 O12 Li6 Eu2 179(2)
C112 O11 Li6 O12 -141.9(12)
Eu2 O11 Li6 O12 -11.6(9)
C112 O11 Li6 O70 70.8(19)
Eu2 O11 Li6 O70 -158.9(13)
C112 O11 Li6 Eu2 -130.3(13)
O9 Eu2 Li6 O12 -154.3(6)
O7 Eu2 Li6 O12 43.5(8)
O8 Eu2 Li6 O12 -34.7(10)
O10 Eu2 Li6 O12 -107.1(8)
O11 Eu2 Li6 O12 164.3(13)
O13 Eu2 Li6 O12 119.6(8)
Li5 Eu2 Li6 O12 -124.6(8)
Li4 Eu2 Li6 O12 7.8(11)
O9 Eu2 Li6 O11 41.4(10)
O12 Eu2 Li6 O11 -164.3(12)
O7 Eu2 Li6 O11 -120.7(7)
O8 Eu2 Li6 O11 161.0(6)
O10 Eu2 Li6 O11 88.7(7)
O13 Eu2 Li6 O11 -44.6(7)
Li5 Eu2 Li6 O11 71.1(9)
Li4 Eu2 Li6 O11 -156.5(7)
O9 Eu2 Li6 O70 107(3)
O12 Eu2 Li6 O70 -99(4)
O7 Eu2 Li6 O70 -55(4)
O8 Eu2 Li6 O70 -133(3)
O10 Eu2 Li6 O70 154(4)
O11 Eu2 Li6 O70 66(3)
O13 Eu2 Li6 O70 21(3)
Li5 Eu2 Li6 O70 137(3)
Li4 Eu2 Li6 O70 -91(3)
Li1 O1 C1 C10 46(2)
Eu1 O1 C1 C10 -82.9(15)
Li1 O1 C1 C2 -126.0(18)
Eu1 O1 C1 C2 105.6(14)
O1 C1 C2 C3 178.6(18)
C10 C1 C2 C3 6(3)
C1 C2 C3 C4 -4(3)
C2 C3 C4 C5 -176.2(18)
C2 C3 C4 C9 3(3)
C3 C4 C5 C6 -174.0(18)
C9 C4 C5 C6 7(3)
C4 C5 C6 C7 -5(3)
C5 C6 C7 C8 0(3)
C6 C7 C8 C9 4(3)
C7 C8 C9 C10 179.4(14)
C7 C8 C9 C4 -2(2)
C5 C4 C9 C8 -4(2)
C3 C4 C9 C8 177.1(16)
C5 C4 C9 C10 175.3(14)
C3 C4 C9 C10 -4(2)
C8 C9 C10 C1 -174.8(14)
C4 C9 C10 C1 6(2)
C8 C9 C10 C11 3(2)
C4 C9 C10 C11 -176.6(13)
O1 C1 C10 C9 -179.1(13)
C2 C1 C10 C9 -6.9(19)
O1 C1 C10 C11 3(2)
C2 C1 C10 C11 175.7(13)
C9 C10 C11 C12 65.6(18)
C1 C10 C11 C12 -117.0(14)
C9 C10 C11 C20 -113.6(15)
C1 C10 C11 C20 63.9(17)
C20 C11 C12 C13 -176.5(13)
C10 C11 C12 C13 4(2)
C20 C11 C12 C17 2.0(19)
C10 C11 C12 C17 -177.2(13)
C11 C12 C13 C14 -179.8(14)
C17 C12 C13 C14 2(2)
C12 C13 C14 C15 0(3)
C13 C14 C15 C16 1(3)
C14 C15 C16 C17 -4(3)
C13 C12 C17 C16 -5(2)
C11 C12 C17 C16 176.5(14)
C13 C12 C17 C18 -179.9(13)
C11 C12 C17 C18 2(2)
C15 C16 C17 C12 6(3)
C15 C16 C17 C18 -178.8(18)
C12 C17 C18 C19 -2(2)
C16 C17 C18 C19 -176.8(16)
C17 C18 C19 C20 -1(3)
Li2 O3 C20 C11 60(2)
Eu1 O3 C20 C11 -81.6(14)
Li2 O3 C20 C19 -115(2)
Eu1 O3 C20 C19 104.2(12)
C12 C11 C20 O3 -179.3(12)
C10 C11 C20 O3 0(2)
C12 C11 C20 C19 -5(2)
C10 C11 C20 C19 174.0(13)
C18 C19 C20 O3 179.3(15)
C18 C19 C20 C11 5(2)
Li1 O2 C21 C30 59(2)
Eu1 O2 C21 C30 -78.8(13)
Li1 O2 C21 C22 -124.3(17)
Eu1 O2 C21 C22 98.4(12)
O2 C21 C22 C23 -176.9(14)
C30 C21 C22 C23 0(2)
C21 C22 C23 C24 1(2)
C22 C23 C24 C29 -1(2)
C22 C23 C24 C25 -179.4(14)
C23 C24 C25 C26 178.7(15)
C29 C24 C25 C26 0(2)
C24 C25 C26 C27 1(3)
C25 C26 C27 C28 -1(3)
C26 C27 C28 C29 1(2)
C27 C28 C29 C30 -177.5(14)
C27 C28 C29 C24 0(2)
C23 C24 C29 C28 -179.3(12)
C25 C24 C29 C28 -0.3(17)
C23 C24 C29 C30 -1.4(18)
C25 C24 C29 C30 177.6(11)
O2 C21 C30 C29 174.8(11)
C22 C21 C30 C29 -2.5(17)
O2 C21 C30 C31 -4.2(18)
C22 C21 C30 C31 178.5(11)
C28 C29 C30 C21 -179.3(12)
C24 C29 C30 C21 2.9(18)
C28 C29 C30 C31 -0.3(19)
C24 C29 C30 C31 -178.0(11)
C21 C30 C31 C32 -108.8(14)
C29 C30 C31 C32 72.2(15)
C21 C30 C31 C40 67.0(16)
C29 C30 C31 C40 -112.0(14)
C40 C31 C32 C33 -177.0(14)
C30 C31 C32 C33 -1(2)
C40 C31 C32 C37 8(2)
C30 C31 C32 C37 -176.5(12)
C31 C32 C33 C34 -176.8(14)
C37 C32 C33 C34 -2(2)
C32 C33 C34 C35 2(3)
C33 C34 C35 C36 0(3)
C34 C35 C36 C37 -1(3)
C33 C32 C37 C38 178.9(14)
C31 C32 C37 C38 -6(2)
C33 C32 C37 C36 0(2)
C31 C32 C37 C36 175.7(13)
C35 C36 C37 C38 -177.4(18)
C35 C36 C37 C32 1(3)
C32 C37 C38 C39 3(2)
C36 C37 C38 C39 -178.1(15)
C37 C38 C39 C40 -3(2)
Li3 O4 C40 C31 55(2)
Eu1 O4 C40 C31 -75.8(16)
Li3 O4 C40 C39 -123.4(15)
Eu1 O4 C40 C39 106.2(12)
C32 C31 C40 O4 174.7(13)
C30 C31 C40 O4 -1(2)
C32 C31 C40 C39 -7(2)
C30 C31 C40 C39 177.1(11)
C38 C39 C40 O4 -177.6(13)
C38 C39 C40 C31 4(2)
Li3 O5 C41 C50 68(2)
Eu1 O5 C41 C50 -81.5(12)
Li3 O5 C41 C42 -111.6(19)
Eu1 O5 C41 C42 98.9(11)
O5 C41 C42 C43 -178.3(12)
C50 C41 C42 C43 2.0(18)
C41 C42 C43 C44 -2(2)
C42 C43 C44 C49 2(2)
C42 C43 C44 C45 -178.1(13)
C49 C44 C45 C46 0.6(19)
C43 C44 C45 C46 -179.7(12)
C44 C45 C46 C47 2(2)
C45 C46 C47 C48 -1(2)
C46 C47 C48 C49 -2.2(19)
C45 C44 C49 C48 -3.5(17)
C43 C44 C49 C48 176.7(11)
C45 C44 C49 C50 178.3(11)
C43 C44 C49 C50 -1.5(17)
C47 C48 C49 C44 4.4(18)
C47 C48 C49 C50 -177.5(11)
O5 C41 C50 C49 178.4(11)
C42 C41 C50 C49 -1.9(16)
O5 C41 C50 C51 0.0(17)
C42 C41 C50 C51 179.6(11)
C44 C49 C50 C41 1.7(17)
C48 C49 C50 C41 -176.4(11)
C44 C49 C50 C51 -179.8(11)
C48 C49 C50 C51 2.1(17)
C41 C50 C51 C60 64.0(16)
C49 C50 C51 C60 -114.5(14)
C41 C50 C51 C52 -112.1(14)
C49 C50 C51 C52 69.3(15)
C60 C51 C52 C53 -174.6(13)
C50 C51 C52 C53 1(2)
C60 C51 C52 C57 8(2)
C50 C51 C52 C57 -176.1(12)
C51 C52 C53 C54 -179.5(13)
C57 C52 C53 C54 -2(2)
C52 C53 C54 C55 6(2)
C53 C54 C55 C56 -5(3)
C54 C55 C56 C57 1(3)
C55 C56 C57 C58 -178.0(15)
C55 C56 C57 C52 3(2)
C51 C52 C57 C56 175.5(13)
C53 C52 C57 C56 -2.2(19)
C51 C52 C57 C58 -4.0(19)
C53 C52 C57 C58 178.3(13)
C56 C57 C58 C59 -178.4(14)
C52 C57 C58 C59 1(2)
C57 C58 C59 C60 -2(2)
Li2 O6 C60 C51 61(2)
Eu1 O6 C60 C51 -74.6(16)
Li2 O6 C60 C59 -116.9(17)
Eu1 O6 C60 C59 107.1(12)
C52 C51 C60 O6 173.5(12)
C50 C51 C60 O6 -3(2)
C52 C51 C60 C59 -8(2)
C50 C51 C60 C59 175.8(12)
C58 C59 C60 O6 -176.5(14)
C58 C59 C60 C51 5(2)
Li5 O9 C61 C70 43.6(18)
Eu2 O9 C61 C70 -81.5(13)
Li5 O9 C61 C62 -140.7(13)
Eu2 O9 C61 C62 94.2(12)
O9 C61 C62 C63 -178.3(14)
C70 C61 C62 C63 -2(2)
C61 C62 C63 C64 1(2)
C62 C63 C64 C69 4(2)
C62 C63 C64 C65 175.8(14)
C63 C64 C65 C66 -172.5(16)
C69 C64 C65 C66 0(2)
C64 C65 C66 C67 -4(2)
C65 C66 C67 C68 5(2)
C66 C67 C68 C69 -1(2)
C67 C68 C69 C70 179.3(13)
C67 C68 C69 C64 -3(2)
C63 C64 C69 C68 176.1(13)
C65 C64 C69 C68 3.6(18)
C63 C64 C69 C70 -6(2)
C65 C64 C69 C70 -178.6(12)
C68 C69 C70 C61 -178.2(11)
C64 C69 C70 C61 4.4(18)
C68 C69 C70 C71 2.1(19)
C64 C69 C70 C71 -175.4(11)
O9 C61 C70 C69 175.5(11)
C62 C61 C70 C69 -0.4(17)
O9 C61 C70 C71 -4.7(16)
C62 C61 C70 C71 179.4(11)
C69 C70 C71 C80 -114.6(14)
C61 C70 C71 C80 65.6(16)
C69 C70 C71 C72 63.5(16)
C61 C70 C71 C72 -116.3(13)
C80 C71 C72 C77 0.1(18)
C70 C71 C72 C77 -178.1(12)
C80 C71 C72 C73 -174.4(10)
C70 C71 C72 C73 7.4(17)
C77 C72 C73 C74 5.6(17)
C71 C72 C73 C74 -179.8(11)
C72 C73 C74 C75 -3(2)
C73 C74 C75 C76 2(3)
C74 C75 C76 C77 -4(3)
C75 C76 C77 C78 -176.7(15)
C75 C76 C77 C72 7(2)
C73 C72 C77 C78 175.5(11)
C71 C72 C77 C78 1.2(19)
C73 C72 C77 C76 -8(2)
C71 C72 C77 C76 178.0(12)
C76 C77 C78 C79 -177.1(14)
C72 C77 C78 C79 0(2)
C77 C78 C79 C80 -2(2)
Li4 O8 C80 C71 86.6(19)
Eu2 O8 C80 C71 -78.3(13)
Li4 O8 C80 C79 -89.8(19)
Eu2 O8 C80 C79 105.3(11)
C70 C71 C80 O8 -0.4(18)
C72 C71 C80 O8 -178.6(10)
C70 C71 C80 C79 175.9(12)
C72 C71 C80 C79 -2.3(17)
C78 C79 C80 O8 179.7(12)
C78 C79 C80 C71 3(2)
Li4 O7 C81 C90 58(2)
Eu2 O7 C81 C90 -78.0(14)
Li4 O7 C81 C82 -121.4(16)
Eu2 O7 C81 C82 102.8(11)
O7 C81 C82 C83 -175.3(14)
C90 C81 C82 C83 5(2)
C81 C82 C83 C84 -3(2)
C82 C83 C84 C89 2(2)
C82 C83 C84 C85 179.6(15)
C83 C84 C85 C86 -174.8(16)
C89 C84 C85 C86 3(2)
C84 C85 C86 C87 -4(2)
C85 C86 C87 C88 3(3)
C86 C87 C88 C89 -1(2)
C83 C84 C89 C90 -2(2)
C85 C84 C89 C90 179.8(12)
C83 C84 C89 C88 177.0(13)
C85 C84 C89 C88 -1.2(19)
C87 C88 C89 C90 179.2(12)
C87 C88 C89 C84 0.2(18)
C84 C89 C90 C81 4.4(19)
C88 C89 C90 C81 -174.5(12)
C84 C89 C90 C91 -173.8(12)
C88 C89 C90 C91 7.2(19)
O7 C81 C90 C89 174.9(12)
C82 C81 C90 C89 -5.9(18)
O7 C81 C90 C91 -6.7(19)
C82 C81 C90 C91 172.4(12)
C89 C90 C91 C100 -114.6(13)
C81 C90 C91 C100 67.1(15)
C89 C90 C91 C92 66.0(16)
C81 C90 C91 C92 -112.3(14)
C100 C91 C92 C93 -176.7(11)
C90 C91 C92 C93 2.7(17)
C100 C91 C92 C97 3.4(17)
C90 C91 C92 C97 -177.2(11)
C97 C92 C93 C94 -2.2(18)
C91 C92 C93 C94 177.9(11)
C92 C93 C94 C95 3(2)
C93 C94 C95 C96 -4(2)
C94 C95 C96 C97 3(2)
C95 C96 C97 C98 179.9(13)
C95 C96 C97 C92 -2(2)
C93 C92 C97 C96 1.5(18)
C91 C92 C97 C96 -178.5(12)
C93 C92 C97 C98 179.8(12)
C91 C92 C97 C98 -0.2(18)
C96 C97 C98 C99 177.5(13)
C92 C97 C98 C99 -1(2)
C97 C98 C99 C100 -1(2)
Li6 O12 C100 C91 104.2(19)
Eu2 O12 C100 C91 -77.5(13)
Li6 O12 C100 C99 -73(2)
Eu2 O12 C100 C99 105.7(11)
C92 C91 C100 O12 178.0(11)
C90 C91 C100 O12 -1.4(17)
C92 C91 C100 C99 -5.0(15)
C90 C91 C100 C99 175.6(10)
C98 C99 C100 O12 -178.9(12)
C98 C99 C100 C91 4.0(17)
Li5 O10 C101 C110 74(2)
Eu2 O10 C101 C110 -78.9(14)
Li5 O10 C101 C102 -103.5(19)
Eu2 O10 C101 C102 103.4(12)
O10 C101 C102 C103 -178.9(13)
C110 C101 C102 C103 3.2(19)
C101 C102 C103 C104 -1(2)
C102 C103 C104 C105 179.4(14)
C102 C103 C104 C109 0(2)
C103 C104 C105 C106 -175.0(17)
C109 C104 C105 C106 5(3)
C104 C105 C106 C107 -4(3)
C105 C106 C107 C108 3(3)
C106 C107 C108 C109 -2(2)
C105 C104 C109 C110 179.6(14)
C103 C104 C109 C110 -1(2)
C105 C104 C109 C108 -4(2)
C103 C104 C109 C108 175.7(12)
C107 C108 C109 C110 178.8(13)
C107 C108 C109 C104 2.3(19)
O10 C101 C110 C109 177.9(12)
C102 C101 C110 C109 -4.2(18)
O10 C101 C110 C111 -3.6(19)
C102 C101 C110 C111 174.2(12)
C104 C109 C110 C101 3(2)
C108 C109 C110 C101 -173.2(12)
C104 C109 C110 C111 -175.2(12)
C108 C109 C110 C111 8(2)
C101 C110 C111 C112 64.1(16)
C109 C110 C111 C112 -117.4(14)
C101 C110 C111 C120 -110.4(14)
C109 C110 C111 C120 68.1(16)
Li6 O11 C112 C111 36.9(18)
Eu2 O11 C112 C111 -81.4(14)
Li6 O11 C112 C113 -139.7(14)
Eu2 O11 C112 C113 101.9(13)
C120 C111 C112 O11 174.1(12)
C110 C111 C112 O11 -0.2(19)
C120 C111 C112 C113 -9.0(18)
C110 C111 C112 C113 176.7(11)
O11 C112 C113 C114 178.9(16)
C111 C112 C113 C114 2(2)
C112 C113 C114 C115 7(3)
C113 C114 C115 C116 172.9(18)
C113 C114 C115 C120 -10(3)
C114 C115 C116 C117 174(2)
C120 C115 C116 C117 -4(3)
C115 C116 C117 C118 10(4)
C116 C117 C118 C119 -11(4)
C117 C118 C119 C120 5(3)
C118 C119 C120 C115 1(2)
C118 C119 C120 C111 179.2(14)
C114 C115 C120 C119 -179.3(17)
C116 C115 C120 C119 -2(2)
C114 C115 C120 C111 2(2)
C116 C115 C120 C111 179.9(14)
C112 C111 C120 C119 -171.3(13)
C110 C111 C120 C119 3.0(19)
C112 C111 C120 C115 7.2(19)
C110 C111 C120 C115 -178.5(13)
O2 Li1 O20 C123 46(3)
O1 Li1 O20 C123 -149(2)
Eu1 Li1 O20 C123 164(5)
O2 Li1 O20 C121 -142(3)
O1 Li1 O20 C121 22(3)
Eu1 Li1 O20 C121 -25(7)
C123 O20 C121 C122 -163(3)
Li1 O20 C121 C122 24(4)
C121 O20 C123 C124 -176(3)
Li1 O20 C123 C124 -4(4)
O4 Li3 O30 C131 47(2)
O5 Li3 O30 C131 -98(2)
Eu1 Li3 O30 C131 -21(4)
O4 Li3 O30 C133 -157.7(16)
O5 Li3 O30 C133 57(2)
Eu1 Li3 O30 C133 134(3)
C133 O30 C131 C132 179(2)
Li3 O30 C131 C132 -26(3)
C131 O30 C133 C134 -179(2)
Li3 O30 C133 C134 25(3)
O6 Li2 O40 C143 31(3)
O3 Li2 O40 C143 -159(2)
Eu1 Li2 O40 C143 96(20)
O6 Li2 O40 C141 -125(2)
O3 Li2 O40 C141 45(2)
Eu1 Li2 O40 C141 -60(20)
C143 O40 C141 C142 179(2)
Li2 O40 C141 C142 -23(3)
C141 O40 C143 C144 -166(2)
Li2 O40 C143 C144 37(3)
O8 Li4 O50 C153 73(2)
O7 Li4 O50 C153 -120.0(17)
Eu2 Li4 O50 C153 -147(12)
O8 Li4 O50 C151 -135(2)
O7 Li4 O50 C151 32(2)
Eu2 Li4 O50 C151 5(13)
C153 O50 C151 C152 -170.7(17)
Li4 O50 C151 C152 35(2)
C151 O50 C153 C154 179.1(15)
Li4 O50 C153 C154 -27(2)
O9 Li5 O60 C163 3(2)
O10 Li5 O60 C163 -146.9(17)
Eu2 Li5 O60 C163 -74(6)
O9 Li5 O60 C161 -144.2(17)
O10 Li5 O60 C161 65(2)
Eu2 Li5 O60 C161 139(5)
C163 O60 C161 C162 172.9(19)
Li5 O60 C161 C162 -37(3)
C161 O60 C163 C164 -170.6(19)
Li5 O60 C163 C164 40(2)
O12 Li6 O70 C173 54(3)
O11 Li6 O70 C173 -172(2)
Eu2 Li6 O70 C173 134(3)
O12 Li6 O70 C171 -130(2)
O11 Li6 O70 C171 4(3)
Eu2 Li6 O70 C171 -50(5)
C173 O70 C171 C172 -131(3)
Li6 O70 C171 C172 53(4)
C171 O70 C173 C174 -170(2)
Li6 O70 C173 C174 7(3)
C183 O80 C181 C182 175(2)
C181 O80 C183 C184 180(3)
C193 O90 C191 C192 177(4)
C191 O90 C193 C194 -177(4)
